data_7226191
loop_
_publ_author_name
'Al-Azemi, Talal F'
'Vinodh, Mickey'
'Alipour, Fatemeh H.'

_publ_section_title
;
 Bis-Resorcin[4]arene-Bridged Porphyrin Conjugates: Synthesis,
 Fluorescence and Binding studies
;
_journal_name_full 'RSC Adv.'
_journal_paper_doi 10.1039/C6RA13963A
_journal_year 2016
_chemical_formula_moiety 'C64 H95 Br O8'
_chemical_formula_sum 'C64 H95 Br O8'
_chemical_formula_weight 1072.35
_space_group_IT_number 14
_symmetry_cell_setting monoclinic
_symmetry_Int_Tables_number 14
_symmetry_space_group_name_Hall '-P 2yn'
_symmetry_space_group_name_H-M 'P 1 21/n 1'
_atom_sites_solution_hydrogens geom
_atom_sites_solution_primary direct
_atom_sites_solution_secondary difmap
_audit_update_record
;
2016-05-23 deposited with the CCDC.
2016-08-08 downloaded from the CCDC.
;
_cell_angle_alpha 90.0000
_cell_angle_beta 94.004(7)
_cell_angle_gamma 90.0000
_cell_formula_units_Z 4
_cell_length_a 12.9612(8)
_cell_length_b 25.9173(16)
_cell_length_c 18.2147(12)
_cell_measurement_reflns_used 17072
_cell_measurement_temperature 150
_cell_measurement_theta_max 27.40
_cell_measurement_theta_min 3.00
_cell_volume 6103.7(7)
_computing_cell_refinement 'CrystalClear-SM Expert 2.0 r4'
_computing_data_collection 'CrystalClear-SM Expert 2.0 r4 (Rigaku, 2009)'
_computing_data_reduction 'CrystalClear-SM Expert 2.0 r4'
_computing_molecular_graphics 'CrystalStructure 4.0'
_computing_publication_material 'CrystalStructure 4.0 (Rigaku, 2010)'
_computing_structure_refinement 'SHELXL97 (Sheldrick, 2008)'
_computing_structure_solution 'Il Milione (Burla, et al., 2007)'
_diffrn_ambient_temperature 150
_diffrn_detector_area_resol_mean 10.000
_diffrn_measured_fraction_theta_full 0.998
_diffrn_measured_fraction_theta_max 0.998
_diffrn_measurement_device_type 'Rigaku R-AXIS RAPID II'
_diffrn_measurement_method \w
_diffrn_radiation_type 'Mo K\a'
_diffrn_radiation_wavelength 0.71075
_diffrn_reflns_av_R_equivalents 0.0424
_diffrn_reflns_limit_h_max 15
_diffrn_reflns_limit_h_min -15
_diffrn_reflns_limit_k_max 31
_diffrn_reflns_limit_k_min -30
_diffrn_reflns_limit_l_max 21
_diffrn_reflns_limit_l_min -21
_diffrn_reflns_number 48962
_diffrn_reflns_theta_full 25.25
_diffrn_reflns_theta_max 25.25
_diffrn_standards_number 0
_exptl_absorpt_coefficient_mu 0.726
_exptl_absorpt_correction_T_max 0.865
_exptl_absorpt_correction_T_min 0.514
_exptl_absorpt_correction_type multi-scan
_exptl_absorpt_process_details 'ABSCOR (Rigaku, 1995)'
_exptl_crystal_colour colorless
_exptl_crystal_density_diffrn 1.167
_exptl_crystal_density_method 'not measured'
_exptl_crystal_description block
_exptl_crystal_F_000 2312.00
_exptl_crystal_size_max 0.200
_exptl_crystal_size_mid 0.200
_exptl_crystal_size_min 0.200
_refine_diff_density_max 0.650
_refine_diff_density_min -0.720
_refine_ls_extinction_method none
_refine_ls_goodness_of_fit_ref 1.086
_refine_ls_hydrogen_treatment constr
_refine_ls_number_parameters 744
_refine_ls_number_reflns 11022
_refine_ls_number_restraints 730
_refine_ls_R_factor_gt 0.0795
_refine_ls_shift/su_max 0.006
_refine_ls_structure_factor_coef Fsqd
_refine_ls_weighting_details 'w = 1/[\s^2^(Fo^2^)+(0.1705P)^2^+1.9826P] where P=(Fo^2^+2Fc^2^)/3'
_refine_ls_weighting_scheme calc
_refine_ls_wR_factor_ref 0.2801
_reflns_number_gt 7239
_reflns_number_total 11026
_reflns_threshold_expression F^2^>2.0\s(F^2^)
_cod_data_source_file c6ra13963a2.cif
_cod_data_source_block Rmethoxy_Br1
_cod_database_code 7226191

loop_
_symmetry_equiv_pos_site_id
_symmetry_equiv_pos_as_xyz
1 +X,+Y,+Z
2 1/2-X,1/2+Y,1/2-Z
3 -X,-Y,-Z
4 1/2+X,1/2-Y,1/2+Z

loop_
_atom_site_label
_atom_site_type_symbol
_atom_site_fract_x
_atom_site_fract_y
_atom_site_fract_z
_atom_site_U_iso_or_equiv
_atom_site_adp_type
_atom_site_occupancy
_atom_site_symmetry_multiplicity
_atom_site_calc_flag
_atom_site_refinement_flags
Br1 Br -0.25692(6) 0.19417(3) 0.66342(5) 0.0771(3) Uani 0.6000 4 d .
Br2 Br 0.4052(11) 0.1573(5) 0.5522(8) 0.103(4) Uani 0.0500 4 d .
Br3 Br 0.89403(14) 0.41075(8) 0.68096(13) 0.1006(7) Uani 0.3000 4 d .
Br4 Br 0.4211(9) 0.1645(4) 0.6629(5) 0.072(3) Uani 0.0500 4 d .
O1 O -0.08671(19) 0.27021(10) 0.79316(14) 0.0584(7) Uani 1.0 4 d .
O2 O -0.12857(19) 0.28757(11) 0.53094(14) 0.0592(7) Uani 1.0 4 d .
O3 O 0.14618(19) 0.22629(9) 0.50908(15) 0.0582(7) Uani 1.0 4 d .
O4 O 0.49845(19) 0.27961(10) 0.49085(16) 0.0626(7) Uani 1.0 4 d .
O5 O 0.6551(2) 0.42609(10) 0.52193(16) 0.0628(7) Uani 1.0 4 d .
O6 O 0.6889(2) 0.42033(11) 0.78556(16) 0.0671(8) Uani 1.0 4 d .
O7 O 0.55152(18) 0.27547(10) 0.76724(14) 0.0548(6) Uani 1.0 4 d .
O8 O 0.20483(19) 0.20917(10) 0.76754(15) 0.0570(7) Uani 1.0 4 d .
C1 C -0.2204(3) 0.26548(19) 0.6645(3) 0.0707(12) Uani 1.0 4 d .
C2 C -0.1082(3) 0.27797(15) 0.6628(3) 0.0562(9) Uani 1.0 4 d .
C3 C -0.0453(3) 0.28239(15) 0.7272(2) 0.0524(8) Uani 1.0 4 d .
C4 C 0.0566(3) 0.29999(14) 0.72802(19) 0.0487(8) Uani 1.0 4 d .
C5 C 0.0935(3) 0.31453(13) 0.66099(19) 0.0487(8) Uani 1.0 4 d .
C6 C 0.0340(3) 0.31020(13) 0.5944(2) 0.0482(8) Uani 1.0 4 d .
C7 C -0.0664(3) 0.29107(15) 0.5961(2) 0.0528(8) Uani 1.0 4 d .
C8 C -0.1252(4) 0.23791(17) 0.4955(3) 0.0656(11) Uani 1.0 4 d .
C9 C -0.0806(4) 0.21677(18) 0.8122(3) 0.0716(11) Uani 1.0 4 d .
C10 C 0.0746(3) 0.32725(14) 0.5224(2) 0.0520(8) Uani 1.0 4 d .
C11 C 0.0425(3) 0.38322(15) 0.5048(2) 0.0593(10) Uani 1.0 4 d .
C12 C 0.059(3) 0.3941(9) 0.4244(9) 0.075(4) Uani 0.292(7) 4 d .
C12a C 0.0393(13) 0.4003(5) 0.4257(5) 0.076(3) Uani 0.708(7) 4 d .
C13 C 0.0386(12) 0.4469(7) 0.3914(11) 0.078(3) Uani 0.292(7) 4 d .
C13a C -0.0101(7) 0.4537(3) 0.4134(4) 0.0726(17) Uani 0.708(7) 4 d .
C14 C -0.0760(12) 0.4586(7) 0.3816(11) 0.085(3) Uani 0.292(7) 4 d .
C14a C -0.0290(7) 0.4658(3) 0.3322(4) 0.0826(18) Uani 0.708(7) 4 d .
C15 C -0.1187(15) 0.5042(8) 0.3386(13) 0.097(3) Uani 0.292(7) 4 d .
C15a C -0.0758(7) 0.5184(3) 0.3133(5) 0.093(2) Uani 0.708(7) 4 d .
C16 C -0.2337(15) 0.5064(10) 0.3454(14) 0.098(4) Uani 0.292(7) 4 d .
C16a C -0.1881(7) 0.5235(4) 0.3321(6) 0.098(3) Uani 0.708(7) 4 d .
C17 C 0.1897(3) 0.31606(13) 0.51907(18) 0.0473(8) Uani 1.0 4 d .
C18 C 0.2661(3) 0.35387(14) 0.52141(18) 0.0494(8) Uani 1.0 4 d .
C19 C 0.3705(3) 0.34306(13) 0.51458(18) 0.0481(8) Uani 1.0 4 d .
C20 C 0.3964(3) 0.29153(14) 0.5041(2) 0.0516(8) Uani 1.0 4 d .
C21 C 0.3240(3) 0.25170(14) 0.5015(2) 0.0524(9) Uani 1.0 4 d .
C22 C 0.2219(3) 0.26483(14) 0.51143(19) 0.0505(8) Uani 1.0 4 d .
C23 C 0.3541(4) 0.19743(15) 0.4815(3) 0.0648(11) Uani 1.0 4 d .
C24 C 0.1473(4) 0.19498(16) 0.5737(3) 0.0651(11) Uani 1.0 4 d .
C25 C 0.5573(4) 0.25920(18) 0.5533(3) 0.0765(13) Uani 1.0 4 d .
C26 C 0.4527(3) 0.38472(14) 0.5139(2) 0.0526(8) Uani 1.0 4 d .
C27 C 0.4108(3) 0.43710(14) 0.4854(3) 0.0602(10) Uani 1.0 4 d .
C28 C 0.3683(4) 0.43679(16) 0.4055(3) 0.0650(10) Uani 1.0 4 d .
C29 C 0.4484(4) 0.42775(19) 0.3494(3) 0.0745(12) Uani 1.0 4 d .
C30 C 0.4041(4) 0.42997(19) 0.2712(3) 0.0746(12) Uani 1.0 4 d .
C31 C 0.4806(5) 0.4173(3) 0.2131(3) 0.0890(14) Uani 1.0 4 d .
C32 C 0.4337(5) 0.4179(3) 0.1356(3) 0.1055(18) Uani 1.0 4 d .
C33 C 0.5155(3) 0.39180(13) 0.5873(2) 0.0513(8) Uani 1.0 4 d .
C34 C 0.4768(3) 0.38048(13) 0.6545(2) 0.0497(8) Uani 1.0 4 d .
C35 C 0.5345(3) 0.38801(13) 0.7214(2) 0.0523(8) Uani 1.0 4 d .
C36 C 0.6331(3) 0.40852(14) 0.7196(3) 0.0565(9) Uani 1.0 4 d .
C37 C 0.6760(3) 0.42095(15) 0.6535(3) 0.0598(9) Uani 1.0 4 d .
C38 C 0.6159(3) 0.41211(14) 0.5888(3) 0.0546(9) Uani 1.0 4 d .
C39 C 0.7824(3) 0.44452(19) 0.6528(3) 0.0769(13) Uani 1.0 4 d .
C40 C 0.7631(4) 0.3810(2) 0.8095(4) 0.0920(16) Uani 1.0 4 d .
C41 C 0.7189(4) 0.38702(18) 0.4936(3) 0.0774(13) Uani 1.0 4 d .
C42 C 0.4901(3) 0.37666(14) 0.7953(2) 0.0523(8) Uani 1.0 4 d .
C43 C 0.4509(3) 0.42679(15) 0.8271(2) 0.0593(9) Uani 1.0 4 d .
C44 C 0.4251(4) 0.42387(17) 0.9080(3) 0.0683(11) Uani 1.0 4 d .
C45 C 0.3867(5) 0.4750(2) 0.9369(3) 0.0836(13) Uani 1.0 4 d .
C46 C 0.2985(5) 0.49941(19) 0.8915(3) 0.0867(13) Uani 1.0 4 d .
C47 C 0.2536(5) 0.5476(3) 0.9251(4) 0.1016(16) Uani 1.0 4 d .
C48 C 0.1760(7) 0.5733(3) 0.8699(5) 0.139(3) Uani 1.0 4 d .
C49 C 0.4124(3) 0.33283(13) 0.78921(18) 0.0477(8) Uani 1.0 4 d .
C50 C 0.3067(3) 0.33953(13) 0.79561(18) 0.0473(8) Uani 1.0 4 d .
C51 C 0.2364(3) 0.29917(13) 0.79115(18) 0.0458(8) Uani 1.0 4 d .
C52 C 0.2751(3) 0.25016(13) 0.77624(19) 0.0486(8) Uani 1.0 4 d .
C53 C 0.3789(3) 0.24152(14) 0.76619(19) 0.0509(8) Uani 1.0 4 d .
C54 C 0.4467(3) 0.28287(14) 0.77570(19) 0.0482(8) Uani 1.0 4 d .
C55 C 0.4169(4) 0.18997(15) 0.7395(3) 0.0659(11) Uani 1.0 4 d .
C56 C 0.2067(4) 0.17717(17) 0.8315(3) 0.0724(12) Uani 1.0 4 d .
C57 C 0.6047(3) 0.25254(18) 0.8307(3) 0.0678(11) Uani 1.0 4 d .
C58 C 0.1207(3) 0.30569(14) 0.8009(2) 0.0494(8) Uani 1.0 4 d .
C59 C 0.0902(3) 0.35588(14) 0.8390(2) 0.0525(9) Uani 1.0 4 d .
C60 C 0.1275(3) 0.35894(16) 0.9204(2) 0.0579(9) Uani 1.0 4 d .
C61 C 0.0827(4) 0.40550(17) 0.9580(3) 0.0643(10) Uani 1.0 4 d .
C62 C 0.1214(4) 0.4114(3) 1.0383(3) 0.0827(13) Uani 1.0 4 d .
C63 C 0.0819(5) 0.4589(3) 1.0751(4) 0.1076(18) Uani 1.0 4 d .
C64 C 0.1182(6) 0.4642(4) 1.1551(4) 0.135(3) Uani 1.0 4 d .
H1A H -0.2576 0.2823 0.6216 0.0848 Uiso 1.0 4 calc R
H1B H -0.2459 0.2812 0.7093 0.0848 Uiso 1.0 4 calc R
H1C H -0.2266 0.2291 0.6634 0.0848 Uiso 0.4000 4 calc R
H5 H 0.1618 0.3279 0.6606 0.0585 Uiso 1.0 4 calc R
H8A H -0.1493 0.2113 0.5285 0.0787 Uiso 1.0 4 calc R
H8B H -0.0541 0.2303 0.4840 0.0787 Uiso 1.0 4 calc R
H8C H -0.1701 0.2384 0.4499 0.0787 Uiso 1.0 4 calc R
H9A H -0.0081 0.2059 0.8160 0.0859 Uiso 1.0 4 calc R
H9B H -0.1192 0.1964 0.7742 0.0859 Uiso 1.0 4 calc R
H9C H -0.1105 0.2114 0.8596 0.0859 Uiso 1.0 4 calc R
H10 H 0.0383 0.3055 0.4833 0.0624 Uiso 1.0 4 calc R
H11A H -0.0311 0.3883 0.5140 0.0712 Uiso 1.0 4 calc R
H11B H 0.0846 0.4072 0.5368 0.0712 Uiso 1.0 4 calc R
H12A H 0.1320 0.3855 0.4168 0.0904 Uiso 0.292(7) 4 calc R
H12B H 0.0157 0.3693 0.3947 0.0904 Uiso 0.292(7) 4 calc R
H13A H 0.0687 0.4488 0.3430 0.0932 Uiso 0.292(7) 4 calc R
H13B H 0.0730 0.4733 0.4239 0.0932 Uiso 0.292(7) 4 calc R
H14A H -0.1095 0.4276 0.3589 0.1019 Uiso 0.292(7) 4 calc R
H14B H -0.1008 0.4615 0.4316 0.1019 Uiso 0.292(7) 4 calc R
H15A H -0.1039 0.5008 0.2863 0.1160 Uiso 0.292(7) 4 calc R
H15B H -0.0859 0.5363 0.3582 0.1160 Uiso 0.292(7) 4 calc R
H16A H -0.2608 0.4712 0.3492 0.1175 Uiso 0.292(7) 4 calc R
H16B H -0.2670 0.5233 0.3018 0.1175 Uiso 0.292(7) 4 calc R
H16C H -0.2482 0.5260 0.3895 0.1175 Uiso 0.292(7) 4 calc R
H18 H 0.2462 0.3888 0.5280 0.0593 Uiso 1.0 4 calc R
H23A H 0.4056 0.1998 0.4439 0.0777 Uiso 1.0 4 calc R
H23B H 0.2920 0.1803 0.4579 0.0777 Uiso 1.0 4 calc R
H23C H 0.3825 0.1750 0.5215 0.0777 Uiso 0.9500 4 calc R
H24A H 0.1357 0.2167 0.6164 0.0782 Uiso 1.0 4 calc R
H24B H 0.2145 0.1777 0.5814 0.0782 Uiso 1.0 4 calc R
H24C H 0.0924 0.1690 0.5677 0.0782 Uiso 1.0 4 calc R
H25A H 0.5248 0.2274 0.5693 0.0918 Uiso 1.0 4 calc R
H25B H 0.5596 0.2845 0.5934 0.0918 Uiso 1.0 4 calc R
H25C H 0.6277 0.2517 0.5402 0.0918 Uiso 1.0 4 calc R
H26 H 0.5028 0.3730 0.4780 0.0631 Uiso 1.0 4 calc R
H27A H 0.3553 0.4483 0.5165 0.0722 Uiso 1.0 4 calc R
H27B H 0.4672 0.4629 0.4912 0.0722 Uiso 1.0 4 calc R
H28A H 0.3339 0.4703 0.3945 0.0779 Uiso 1.0 4 calc R
H28B H 0.3149 0.4095 0.3992 0.0779 Uiso 1.0 4 calc R
H29A H 0.5034 0.4541 0.3565 0.0893 Uiso 1.0 4 calc R
H29B H 0.4806 0.3935 0.3585 0.0893 Uiso 1.0 4 calc R
H30A H 0.3761 0.4651 0.2614 0.0895 Uiso 1.0 4 calc R
H30B H 0.3454 0.4055 0.2654 0.0895 Uiso 1.0 4 calc R
H31A H 0.5379 0.4426 0.2174 0.1068 Uiso 1.0 4 calc R
H31B H 0.5105 0.3827 0.2238 0.1068 Uiso 1.0 4 calc R
H32A H 0.4034 0.4519 0.1245 0.1266 Uiso 1.0 4 calc R
H32B H 0.3796 0.3915 0.1298 0.1266 Uiso 1.0 4 calc R
H32C H 0.4873 0.4107 0.1016 0.1266 Uiso 1.0 4 calc R
H34 H 0.4086 0.3671 0.6551 0.0597 Uiso 1.0 4 calc R
H39A H 0.7819 0.4760 0.6835 0.0922 Uiso 1.0 4 calc R
H39B H 0.7906 0.4561 0.6017 0.0922 Uiso 1.0 4 calc R
H39C H 0.8342 0.4206 0.6690 0.0922 Uiso 0.7000 4 calc R
H40A H 0.8136 0.3767 0.7723 0.1104 Uiso 1.0 4 calc R
H40B H 0.7271 0.3483 0.8160 0.1104 Uiso 1.0 4 calc R
H40C H 0.7990 0.3914 0.8563 0.1104 Uiso 1.0 4 calc R
H41A H 0.6787 0.3552 0.4858 0.0929 Uiso 1.0 4 calc R
H41B H 0.7781 0.3805 0.5288 0.0929 Uiso 1.0 4 calc R
H41C H 0.7438 0.3985 0.4467 0.0929 Uiso 1.0 4 calc R
H42 H 0.5491 0.3647 0.8294 0.0628 Uiso 1.0 4 calc R
H43A H 0.3880 0.4377 0.7971 0.0711 Uiso 1.0 4 calc R
H43B H 0.5040 0.4538 0.8224 0.0711 Uiso 1.0 4 calc R
H44A H 0.3714 0.3972 0.9131 0.0820 Uiso 1.0 4 calc R
H44B H 0.4877 0.4131 0.9384 0.0820 Uiso 1.0 4 calc R
H45A H 0.3649 0.4695 0.9873 0.1003 Uiso 1.0 4 calc R
H45B H 0.4453 0.4996 0.9404 0.1003 Uiso 1.0 4 calc R
H46A H 0.2426 0.4736 0.8834 0.1040 Uiso 1.0 4 calc R
H46B H 0.3226 0.5085 0.8428 0.1040 Uiso 1.0 4 calc R
H47A H 0.3101 0.5720 0.9395 0.1219 Uiso 1.0 4 calc R
H47B H 0.2189 0.5381 0.9699 0.1219 Uiso 1.0 4 calc R
H48A H 0.2131 0.5912 0.8324 0.1665 Uiso 1.0 4 calc R
H48B H 0.1344 0.5982 0.8955 0.1665 Uiso 1.0 4 calc R
H48C H 0.1305 0.5471 0.8463 0.1665 Uiso 1.0 4 calc R
H50 H 0.2816 0.3734 0.8034 0.0567 Uiso 1.0 4 calc R
H55A H 0.3789 0.1645 0.7679 0.0790 Uiso 1.0 4 calc R
H55B H 0.4894 0.1883 0.7604 0.0790 Uiso 1.0 4 calc R
H55C H 0.4166 0.1765 0.6883 0.0790 Uiso 0.9500 4 calc R
H56A H 0.1669 0.1457 0.8202 0.0869 Uiso 1.0 4 calc R
H56B H 0.1761 0.1959 0.8714 0.0869 Uiso 1.0 4 calc R
H56C H 0.2783 0.1680 0.8468 0.0869 Uiso 1.0 4 calc R
H57A H 0.5977 0.2748 0.8736 0.0813 Uiso 1.0 4 calc R
H57B H 0.6781 0.2485 0.8222 0.0813 Uiso 1.0 4 calc R
H57C H 0.5746 0.2186 0.8398 0.0813 Uiso 1.0 4 calc R
H58 H 0.1003 0.2766 0.8330 0.0593 Uiso 1.0 4 calc R
H59A H 0.1190 0.3855 0.8129 0.0629 Uiso 1.0 4 calc R
H59B H 0.0140 0.3591 0.8346 0.0629 Uiso 1.0 4 calc R
H60A H 0.1070 0.3271 0.9456 0.0695 Uiso 1.0 4 calc R
H60B H 0.2040 0.3611 0.9249 0.0695 Uiso 1.0 4 calc R
H61A H 0.0064 0.4024 0.9550 0.0771 Uiso 1.0 4 calc R
H61B H 0.1004 0.4371 0.9310 0.0771 Uiso 1.0 4 calc R
H62A H 0.1005 0.3806 1.0658 0.0993 Uiso 1.0 4 calc R
H62B H 0.1979 0.4126 1.0415 0.0993 Uiso 1.0 4 calc R
H63A H 0.0053 0.4582 1.0708 0.1291 Uiso 1.0 4 calc R
H63B H 0.1043 0.4898 1.0483 0.1291 Uiso 1.0 4 calc R
H64A H 0.1939 0.4659 1.1599 0.1623 Uiso 1.0 4 calc R
H64B H 0.0950 0.4342 1.1824 0.1623 Uiso 1.0 4 calc R
H64C H 0.0893 0.4957 1.1751 0.1623 Uiso 1.0 4 calc R
H12C H -0.0004 0.3748 0.3948 0.0911 Uiso 0.708(7) 4 calc R
H12D H 0.1107 0.4012 0.4096 0.0911 Uiso 0.708(7) 4 calc R
H13C H -0.0766 0.4548 0.4370 0.0871 Uiso 0.708(7) 4 calc R
H13D H 0.0360 0.4803 0.4370 0.0871 Uiso 0.708(7) 4 calc R
H14C H -0.0754 0.4390 0.3096 0.0991 Uiso 0.708(7) 4 calc R
H14D H 0.0378 0.4631 0.3092 0.0991 Uiso 0.708(7) 4 calc R
H15C H -0.0717 0.5247 0.2600 0.1118 Uiso 0.708(7) 4 calc R
H15D H -0.0342 0.5453 0.3402 0.1118 Uiso 0.708(7) 4 calc R
H16D H -0.2135 0.5581 0.3185 0.1177 Uiso 0.708(7) 4 calc R
H16E H -0.1927 0.5182 0.3850 0.1177 Uiso 0.708(7) 4 calc R
H16F H -0.2303 0.4976 0.3047 0.1177 Uiso 0.708(7) 4 calc R

loop_
_atom_site_aniso_label
_atom_site_aniso_U_11
_atom_site_aniso_U_22
_atom_site_aniso_U_33
_atom_site_aniso_U_12
_atom_site_aniso_U_13
_atom_site_aniso_U_23
Br1 0.0616(5) 0.0719(5) 0.0958(7) -0.0076(4) -0.0089(4) -0.0013(4)
Br2 0.107(7) 0.094(6) 0.108(7) 0.027(6) 0.013(6) 0.019(6)
Br3 0.0732(11) 0.0910(12) 0.1363(18) 0.0133(9) -0.0017(11) -0.0045(11)
Br4 0.107(6) 0.062(5) 0.046(4) 0.027(5) -0.003(4) -0.017(4)
O1 0.0472(14) 0.0709(16) 0.0568(15) -0.0022(12) 0.0022(12) -0.0036(13)
O2 0.0452(13) 0.0743(16) 0.0551(15) 0.0007(12) -0.0187(11) -0.0059(13)
O3 0.0514(14) 0.0564(14) 0.0644(16) -0.0081(12) -0.0126(12) 0.0005(12)
O4 0.0439(13) 0.0628(15) 0.0791(18) 0.0057(12) -0.0094(13) -0.0092(13)
O5 0.0512(14) 0.0627(15) 0.0744(18) -0.0019(12) 0.0039(13) 0.0026(13)
O6 0.0516(14) 0.0748(17) 0.0708(17) -0.0124(13) -0.0240(13) 0.0063(14)
O7 0.0443(13) 0.0660(15) 0.0532(14) 0.0060(12) -0.0033(11) 0.0038(12)
O8 0.0517(14) 0.0522(13) 0.0652(16) -0.0076(11) -0.0098(12) -0.0005(12)
C1 0.045(2) 0.093(4) 0.072(3) -0.011(2) -0.0092(19) 0.003(3)
C2 0.0403(18) 0.068(3) 0.059(2) 0.0023(16) -0.0065(16) -0.0062(18)
C3 0.0431(17) 0.061(2) 0.0525(19) 0.0016(16) -0.0042(15) -0.0035(16)
C4 0.0402(16) 0.0562(19) 0.0481(18) 0.0019(15) -0.0082(14) -0.0070(15)
C5 0.0374(16) 0.0557(19) 0.0512(19) 0.0019(15) -0.0093(14) -0.0034(16)
C6 0.0403(16) 0.0541(19) 0.0484(18) 0.0027(14) -0.0095(14) -0.0040(15)
C7 0.0407(17) 0.062(2) 0.0533(19) 0.0019(15) -0.0146(15) -0.0052(16)
C8 0.053(3) 0.081(3) 0.060(3) -0.0056(19) -0.0135(18) -0.011(2)
C9 0.059(3) 0.080(3) 0.076(3) -0.008(2) 0.004(2) 0.008(3)
C10 0.0444(17) 0.0602(19) 0.0489(19) 0.0015(15) -0.0139(15) -0.0024(16)
C11 0.049(2) 0.063(3) 0.063(3) 0.0042(17) -0.0129(17) 0.0050(18)
C12 0.092(8) 0.065(6) 0.064(6) -0.008(6) -0.031(6) 0.012(6)
C12a 0.091(6) 0.071(4) 0.063(4) 0.000(4) -0.021(4) 0.009(3)
C13 0.095(6) 0.067(5) 0.069(5) -0.001(5) -0.006(5) 0.009(5)
C13a 0.088(5) 0.069(3) 0.060(4) -0.002(4) -0.005(3) 0.005(3)
C14 0.100(6) 0.077(5) 0.077(6) 0.012(5) 0.005(5) 0.010(5)
C14a 0.105(5) 0.073(4) 0.068(4) 0.010(3) -0.003(3) 0.007(3)
C15 0.111(6) 0.087(5) 0.091(6) 0.014(5) -0.007(5) 0.006(5)
C15a 0.116(5) 0.080(4) 0.082(5) 0.013(4) -0.005(4) 0.010(4)
C16 0.108(8) 0.089(8) 0.095(8) 0.017(7) -0.006(7) 0.007(7)
C16a 0.105(6) 0.083(5) 0.102(5) 0.014(4) -0.022(5) 0.006(4)
C17 0.0418(17) 0.0570(18) 0.0412(17) 0.0004(14) -0.0106(14) -0.0004(15)
C18 0.0497(18) 0.0515(18) 0.0454(18) 0.0041(15) -0.0077(15) -0.0028(15)
C19 0.0462(17) 0.0540(18) 0.0424(18) 0.0015(15) -0.0096(14) -0.0030(15)
C20 0.0435(17) 0.0578(19) 0.0517(19) 0.0039(15) -0.0093(15) -0.0040(16)
C21 0.0488(18) 0.0528(19) 0.053(2) 0.0020(16) -0.0127(16) -0.0005(16)
C22 0.0474(18) 0.0548(18) 0.0472(19) -0.0037(15) -0.0130(15) -0.0000(15)
C23 0.061(3) 0.054(3) 0.077(3) 0.0004(18) -0.012(2) -0.0104(19)
C24 0.060(3) 0.061(3) 0.073(3) -0.0050(18) -0.004(2) 0.0098(19)
C25 0.058(3) 0.075(3) 0.092(3) 0.014(2) -0.029(3) -0.015(3)
C26 0.0471(18) 0.0551(19) 0.0545(19) -0.0006(15) -0.0034(15) -0.0002(16)
C27 0.054(2) 0.053(2) 0.073(3) -0.0039(17) -0.0033(18) 0.0042(18)
C28 0.061(3) 0.058(2) 0.074(3) -0.0032(18) -0.0049(19) 0.0141(19)
C29 0.066(3) 0.082(3) 0.074(3) -0.007(3) -0.005(2) 0.016(3)
C30 0.069(3) 0.081(3) 0.072(3) -0.004(3) -0.003(2) 0.024(3)
C31 0.086(3) 0.105(4) 0.076(3) 0.001(3) 0.004(3) 0.032(3)
C32 0.106(4) 0.133(5) 0.078(3) 0.005(4) 0.007(3) 0.018(4)
C33 0.0459(17) 0.0492(18) 0.058(2) -0.0005(15) -0.0055(15) -0.0039(16)
C34 0.0406(17) 0.0501(18) 0.057(2) -0.0036(15) -0.0044(15) -0.0029(16)
C35 0.0448(17) 0.0502(18) 0.060(2) -0.0017(15) -0.0124(15) -0.0011(16)
C36 0.0444(18) 0.056(2) 0.066(3) -0.0037(16) -0.0151(16) 0.0044(17)
C37 0.0448(19) 0.057(2) 0.075(3) -0.0017(16) -0.0115(17) 0.0058(19)
C38 0.0468(18) 0.0522(19) 0.064(2) 0.0006(15) -0.0004(16) 0.0035(17)
C39 0.048(3) 0.086(3) 0.094(4) -0.014(2) -0.016(3) 0.017(3)
C40 0.074(3) 0.088(3) 0.108(4) -0.007(3) -0.044(3) 0.020(3)
C41 0.062(3) 0.078(3) 0.094(4) -0.002(3) 0.017(3) -0.012(3)
C42 0.0467(18) 0.0570(19) 0.0505(19) -0.0035(15) -0.0160(15) -0.0013(16)
C43 0.060(2) 0.059(2) 0.058(2) -0.0061(17) -0.0104(18) -0.0046(17)
C44 0.073(3) 0.075(3) 0.054(3) -0.005(2) -0.0126(19) -0.0082(19)
C45 0.099(4) 0.085(3) 0.065(3) -0.001(3) -0.004(3) -0.009(3)
C46 0.094(4) 0.078(3) 0.088(3) -0.003(3) 0.005(3) -0.007(3)
C47 0.108(4) 0.081(3) 0.117(4) 0.009(3) 0.016(4) -0.006(3)
C48 0.141(6) 0.118(5) 0.156(6) 0.027(4) 0.006(5) -0.011(5)
C49 0.0446(17) 0.0553(18) 0.0407(17) -0.0023(14) -0.0141(14) -0.0008(15)
C50 0.0466(17) 0.0501(18) 0.0432(18) 0.0023(14) -0.0106(15) -0.0029(15)
C51 0.0420(16) 0.0524(17) 0.0411(17) 0.0004(14) -0.0098(14) -0.0002(14)
C52 0.0501(18) 0.0491(17) 0.0451(18) -0.0036(15) -0.0083(15) -0.0001(15)
C53 0.0512(18) 0.0532(19) 0.0465(19) 0.0041(15) -0.0082(16) 0.0019(15)
C54 0.0434(17) 0.0566(18) 0.0431(18) 0.0035(15) -0.0091(14) 0.0015(15)
C55 0.062(3) 0.057(3) 0.077(3) 0.0072(19) -0.002(2) -0.011(2)
C56 0.064(3) 0.061(3) 0.090(3) -0.013(2) -0.012(3) 0.017(3)
C57 0.048(2) 0.085(3) 0.068(3) 0.010(2) -0.0106(19) 0.014(3)
C58 0.0439(17) 0.0549(19) 0.0477(19) 0.0001(15) -0.0088(15) -0.0042(15)
C59 0.0454(18) 0.059(2) 0.0509(19) 0.0043(16) -0.0087(15) -0.0047(16)
C60 0.054(2) 0.068(3) 0.051(2) 0.0021(17) -0.0066(17) -0.0074(17)
C61 0.062(3) 0.072(3) 0.059(3) 0.0024(19) -0.0015(19) -0.0131(19)
C62 0.076(3) 0.109(4) 0.062(3) 0.007(3) -0.006(3) -0.028(3)
C63 0.110(4) 0.128(4) 0.085(4) 0.005(4) 0.003(3) -0.041(3)
C64 0.126(5) 0.186(6) 0.092(4) 0.022(5) -0.014(4) -0.063(4)

loop_
_atom_type_symbol
_atom_type_description
_atom_type_scat_dispersion_real
_atom_type_scat_dispersion_imag
_atom_type_scat_source
C C 0.0033 0.0016
;
International Tables for Crystallography
(1992, Vol. C, Tables 4.2.6.8 and 6.1.1.4)
;
H H 0.0000 0.0000
;
International Tables for Crystallography
(1992, Vol. C, Table 6.1.1.4)
;
Br Br -0.2901 2.4595
;
International Tables for Crystallography
(1992, Vol. C, Tables 4.2.6.8 and 6.1.1.4)
;
O O 0.0106 0.0060
;
International Tables for Crystallography
(1992, Vol. C, Tables 4.2.6.8 and 6.1.1.4)
;

loop_
_geom_angle_atom_site_label_1
_geom_angle_atom_site_label_2
_geom_angle_atom_site_label_3
_geom_angle
_geom_angle_publ_flag
_geom_angle_site_symmetry_1
_geom_angle_site_symmetry_3
C3 O1 C9 114.4(3) yes . .
C7 O2 C8 114.0(3) yes . .
C22 O3 C24 114.4(3) yes . .
C20 O4 C25 113.8(4) yes . .
C38 O5 C41 112.7(3) yes . .
C36 O6 C40 113.5(4) yes . .
C54 O7 C57 112.7(3) yes . .
C52 O8 C56 112.0(3) yes . .
Br1 C1 C2 116.8(3) yes . .
C1 C2 C3 121.1(4) yes . .
C1 C2 C7 120.4(4) yes . .
C3 C2 C7 118.2(4) yes . .
O1 C3 C2 118.4(4) yes . .
O1 C3 C4 119.2(3) yes . .
C2 C3 C4 122.4(4) yes . .
C3 C4 C5 117.5(3) yes . .
C3 C4 C58 119.9(4) yes . .
C5 C4 C58 122.5(3) yes . .
C4 C5 C6 122.4(4) yes . .
C5 C6 C7 118.0(4) yes . .
C5 C6 C10 121.7(3) yes . .
C7 C6 C10 120.3(3) yes . .
O2 C7 C2 119.1(3) yes . .
O2 C7 C6 119.4(4) yes . .
C2 C7 C6 121.4(4) yes . .
C6 C10 C11 110.6(3) yes . .
C6 C10 C17 112.3(3) yes . .
C11 C10 C17 115.0(3) yes . .
C10 C11 C12 108.8(11) yes . .
C10 C11 C12a 117.8(6) yes . .
C11 C12 C13 121.2(18) yes . .
C11 C12a C13a 112.8(8) yes . .
C12 C13 C14 112(2) yes . .
C12a C13a C14a 111.4(6) yes . .
C13 C14 C15 122.8(15) yes . .
C13a C14a C15a 116.2(6) yes . .
C14 C15 C16 108.5(17) yes . .
C14a C15a C16a 113.6(7) yes . .
C10 C17 C18 124.1(3) yes . .
C10 C17 C22 118.9(3) yes . .
C18 C17 C22 117.0(4) yes . .
C17 C18 C19 123.2(4) yes . .
C18 C19 C20 116.7(4) yes . .
C18 C19 C26 122.9(3) yes . .
C20 C19 C26 120.4(3) yes . .
O4 C20 C19 118.4(3) yes . .
O4 C20 C21 118.3(4) yes . .
C19 C20 C21 123.1(4) yes . .
C20 C21 C22 117.3(4) yes . .
C20 C21 C23 120.9(4) yes . .
C22 C21 C23 121.6(4) yes . .
O3 C22 C17 117.8(3) yes . .
O3 C22 C21 119.6(4) yes . .
C17 C22 C21 122.5(4) yes . .
Br2 C23 C21 117.8(6) yes . .
C19 C26 C27 113.6(3) yes . .
C19 C26 C33 114.2(3) yes . .
C27 C26 C33 110.0(3) yes . .
C26 C27 C28 114.4(4) yes . .
C27 C28 C29 115.1(4) yes . .
C28 C29 C30 113.4(4) yes . .
C29 C30 C31 115.0(4) yes . .
C30 C31 C32 114.1(5) yes . .
C26 C33 C34 122.9(4) yes . .
C26 C33 C38 120.0(4) yes . .
C34 C33 C38 117.0(4) yes . .
C33 C34 C35 122.4(4) yes . .
C34 C35 C36 118.1(4) yes . .
C34 C35 C42 122.0(3) yes . .
C36 C35 C42 119.9(4) yes . .
O6 C36 C35 119.2(4) yes . .
O6 C36 C37 118.6(4) yes . .
C35 C36 C37 122.0(4) yes . .
C36 C37 C38 117.4(4) yes . .
C36 C37 C39 121.2(4) yes . .
C38 C37 C39 121.4(4) yes . .
O5 C38 C33 118.2(4) yes . .
O5 C38 C37 118.7(4) yes . .
C33 C38 C37 123.1(4) yes . .
Br3 C39 C37 122.4(4) yes . .
C35 C42 C43 109.1(3) yes . .
C35 C42 C49 111.6(3) yes . .
C43 C42 C49 115.4(3) yes . .
C42 C43 C44 115.1(4) yes . .
C43 C44 C45 112.8(4) yes . .
C44 C45 C46 115.5(4) yes . .
C45 C46 C47 114.9(5) yes . .
C46 C47 C48 110.3(6) yes . .
C42 C49 C50 123.5(3) yes . .
C42 C49 C54 119.3(3) yes . .
C50 C49 C54 117.2(3) yes . .
C49 C50 C51 123.2(4) yes . .
C50 C51 C52 117.0(3) yes . .
C50 C51 C58 123.7(3) yes . .
C52 C51 C58 119.3(3) yes . .
O8 C52 C51 118.1(3) yes . .
O8 C52 C53 119.4(3) yes . .
C51 C52 C53 122.4(4) yes . .
C52 C53 C54 118.0(4) yes . .
C52 C53 C55 121.6(4) yes . .
C54 C53 C55 120.2(4) yes . .
O7 C54 C49 118.2(3) yes . .
O7 C54 C53 119.6(4) yes . .
C49 C54 C53 122.1(4) yes . .
Br4 C55 C53 134.3(5) yes . .
C4 C58 C51 111.5(3) yes . .
C4 C58 C59 109.5(3) yes . .
C51 C58 C59 115.5(3) yes . .
C58 C59 C60 114.0(3) yes . .
C59 C60 C61 111.9(4) yes . .
C60 C61 C62 113.7(4) yes . .
C61 C62 C63 114.2(5) yes . .
C62 C63 C64 114.2(6) yes . .
C23 Br2 H48B 138.539 no . 2_546
Br1 C1 H1A 108.090 no . .
Br1 C1 H1B 108.083 no . .
C2 C1 H1A 108.087 no . .
C2 C1 H1B 108.081 no . .
C2 C1 H1C 107.322 no . .
H1A C1 H1B 107.281 no . .
H1A C1 H1C 112.602 no . .
H1B C1 H1C 113.277 no . .
C4 C5 H5 118.781 no . .
C6 C5 H5 118.784 no . .
O2 C8 H8A 109.460 no . .
O2 C8 H8B 109.471 no . .
O2 C8 H8C 109.481 no . .
H8A C8 H8B 109.472 no . .
H8A C8 H8C 109.465 no . .
H8B C8 H8C 109.479 no . .
O1 C9 H9A 109.464 no . .
O1 C9 H9B 109.469 no . .
O1 C9 H9C 109.463 no . .
H9A C9 H9B 109.477 no . .
H9A C9 H9C 109.478 no . .
H9B C9 H9C 109.478 no . .
C6 C10 H10 106.109 no . .
C11 C10 H10 106.112 no . .
C17 C10 H10 106.109 no . .
C10 C11 H11A 109.934 no . .
C10 C11 H11B 109.942 no . .
C12 C11 H11A 109.937 no . .
C12 C11 H11B 109.938 no . .
C12a C11 H11A 99.209 no . .
C12a C11 H11B 110.825 no . .
H11A C11 H11B 108.317 no . .
C11 C12 H12A 107.034 no . .
C11 C12 H12B 107.032 no . .
C13 C12 H12A 107.022 no . .
C13 C12 H12B 107.033 no . .
H12A C12 H12B 106.753 no . .
C11 C12a H12C 109.019 no . .
C11 C12a H12D 109.016 no . .
C13a C12a H12C 109.017 no . .
C13a C12a H12D 109.030 no . .
H12C C12a H12D 107.809 no . .
C12 C13 H13A 109.240 no . .
C12 C13 H13B 109.243 no . .
C14 C13 H13A 109.233 no . .
C14 C13 H13B 109.243 no . .
H13A C13 H13B 107.932 no . .
C12a C13a H13C 109.335 no . .
C12a C13a H13D 109.337 no . .
C14a C13a H13C 109.348 no . .
C14a C13a H13D 109.333 no . .
H13C C13a H13D 107.978 no . .
C13 C14 H14A 106.633 no . .
C13 C14 H14B 106.621 no . .
C15 C14 H14A 106.631 no . .
C15 C14 H14B 106.619 no . .
H14A C14 H14B 106.569 no . .
C13a C14a H14C 108.237 no . .
C13a C14a H14D 108.240 no . .
C15a C14a H14C 108.238 no . .
C15a C14a H14D 108.238 no . .
H14C C14a H14D 107.381 no . .
C14 C15 H15A 109.981 no . .
C14 C15 H15B 109.986 no . .
C16 C15 H15A 109.979 no . .
C16 C15 H15B 109.980 no . .
H15A C15 H15B 108.363 no . .
C14a C15a H15C 108.843 no . .
C14a C15a H15D 108.857 no . .
C16a C15a H15C 108.853 no . .
C16a C15a H15D 108.863 no . .
H15C C15a H15D 107.699 no . .
C15 C16 H16A 109.471 no . .
C15 C16 H16B 109.474 no . .
C15 C16 H16C 109.466 no . .
H16A C16 H16B 109.476 no . .
H16A C16 H16C 109.463 no . .
H16B C16 H16C 109.477 no . .
C15a C16a H16D 109.464 no . .
C15a C16a H16E 109.475 no . .
C15a C16a H16F 109.480 no . .
H16D C16a H16E 109.473 no . .
H16D C16a H16F 109.463 no . .
H16E C16a H16F 109.472 no . .
C17 C18 H18 118.387 no . .
C19 C18 H18 118.373 no . .
Br2 C23 H23A 107.855 no . .
Br2 C23 H23B 107.855 no . .
C21 C23 H23A 107.838 no . .
C21 C23 H23B 107.849 no . .
C21 C23 H23C 117.423 no . .
H23A C23 H23B 107.175 no . .
H23A C23 H23C 108.237 no . .
H23B C23 H23C 107.899 no . .
O3 C24 H24A 109.473 no . .
O3 C24 H24B 109.469 no . .
O3 C24 H24C 109.460 no . .
H24A C24 H24B 109.477 no . .
H24A C24 H24C 109.474 no . .
H24B C24 H24C 109.474 no . .
O4 C25 H25A 109.473 no . .
O4 C25 H25B 109.462 no . .
O4 C25 H25C 109.472 no . .
H25A C25 H25B 109.466 no . .
H25A C25 H25C 109.476 no . .
H25B C25 H25C 109.479 no . .
C19 C26 H26 106.109 no . .
C27 C26 H26 106.107 no . .
C33 C26 H26 106.101 no . .
C26 C27 H27A 108.671 no . .
C26 C27 H27B 108.659 no . .
C28 C27 H27A 108.649 no . .
C28 C27 H27B 108.643 no . .
H27A C27 H27B 107.593 no . .
C27 C28 H28A 108.506 no . .
C27 C28 H28B 108.494 no . .
C29 C28 H28A 108.490 no . .
C29 C28 H28B 108.491 no . .
H28A C28 H28B 107.506 no . .
C28 C29 H29A 108.904 no . .
C28 C29 H29B 108.898 no . .
C30 C29 H29A 108.902 no . .
C30 C29 H29B 108.893 no . .
H29A C29 H29B 107.715 no . .
C29 C30 H30A 108.505 no . .
C29 C30 H30B 108.516 no . .
C31 C30 H30A 108.517 no . .
C31 C30 H30B 108.519 no . .
H30A C30 H30B 107.513 no . .
C30 C31 H31A 108.735 no . .
C30 C31 H31B 108.737 no . .
C32 C31 H31A 108.729 no . .
C32 C31 H31B 108.726 no . .
H31A C31 H31B 107.631 no . .
C31 C32 H32A 109.476 no . .
C31 C32 H32B 109.476 no . .
C31 C32 H32C 109.477 no . .
H32A C32 H32B 109.464 no . .
H32A C32 H32C 109.460 no . .
H32B C32 H32C 109.474 no . .
C33 C34 H34 118.802 no . .
C35 C34 H34 118.811 no . .
Br3 C39 H39A 106.712 no . .
Br3 C39 H39B 106.719 no . .
C37 C39 H39A 106.724 no . .
C37 C39 H39B 106.726 no . .
C37 C39 H39C 111.215 no . .
H39A C39 H39B 106.617 no . .
H39A C39 H39C 113.444 no . .
H39B C39 H39C 111.717 no . .
O6 C40 H40A 109.464 no . .
O6 C40 H40B 109.473 no . .
O6 C40 H40C 109.470 no . .
H40A C40 H40B 109.482 no . .
H40A C40 H40C 109.466 no . .
H40B C40 H40C 109.472 no . .
O5 C41 H41A 109.471 no . .
O5 C41 H41B 109.473 no . .
O5 C41 H41C 109.468 no . .
H41A C41 H41B 109.475 no . .
H41A C41 H41C 109.476 no . .
H41B C41 H41C 109.464 no . .
C35 C42 H42 106.753 no . .
C43 C42 H42 106.758 no . .
C49 C42 H42 106.761 no . .
C42 C43 H43A 108.497 no . .
C42 C43 H43B 108.511 no . .
C44 C43 H43A 108.507 no . .
C44 C43 H43B 108.511 no . .
H43A C43 H43B 107.508 no . .
C43 C44 H44A 109.044 no . .
C43 C44 H44B 109.037 no . .
C45 C44 H44A 109.042 no . .
C45 C44 H44B 109.031 no . .
H44A C44 H44B 107.808 no . .
C44 C45 H45A 108.402 no . .
C44 C45 H45B 108.402 no . .
C46 C45 H45A 108.396 no . .
C46 C45 H45B 108.395 no . .
H45A C45 H45B 107.455 no . .
C45 C46 H46A 108.547 no . .
C45 C46 H46B 108.546 no . .
C47 C46 H46A 108.545 no . .
C47 C46 H46B 108.541 no . .
H46A C46 H46B 107.532 no . .
C46 C47 H47A 109.603 no . .
C46 C47 H47B 109.608 no . .
C48 C47 H47A 109.602 no . .
C48 C47 H47B 109.600 no . .
H47A C47 H47B 108.131 no . .
C47 C48 H48A 109.473 no . .
C47 C48 H48B 109.471 no . .
C47 C48 H48C 109.479 no . .
H48A C48 H48B 109.472 no . .
H48A C48 H48C 109.467 no . .
H48B C48 H48C 109.466 no . .
C49 C50 H50 118.420 no . .
C51 C50 H50 118.414 no . .
Br4 C55 H55A 103.637 no . .
Br4 C55 H55B 103.637 no . .
C53 C55 H55A 103.637 no . .
C53 C55 H55B 103.631 no . .
C53 C55 H55C 128.925 no . .
H55A C55 H55B 105.324 no . .
H55A C55 H55C 106.680 no . .
H55B C55 H55C 106.636 no . .
O8 C56 H56A 109.473 no . .
O8 C56 H56B 109.477 no . .
O8 C56 H56C 109.470 no . .
H56A C56 H56B 109.472 no . .
H56A C56 H56C 109.467 no . .
H56B C56 H56C 109.469 no . .
O7 C57 H57A 109.479 no . .
O7 C57 H57B 109.475 no . .
O7 C57 H57C 109.468 no . .
H57A C57 H57B 109.483 no . .
H57A C57 H57C 109.469 no . .
H57B C57 H57C 109.454 no . .
C4 C58 H58 106.615 no . .
C51 C58 H58 106.614 no . .
C59 C58 H58 106.621 no . .
C58 C59 H59A 108.743 no . .
C58 C59 H59B 108.740 no . .
C60 C59 H59A 108.750 no . .
C60 C59 H59B 108.736 no . .
H59A C59 H59B 107.655 no . .
C59 C60 H60A 109.249 no . .
C59 C60 H60B 109.240 no . .
C61 C60 H60A 109.232 no . .
C61 C60 H60B 109.233 no . .
H60A C60 H60B 107.929 no . .
C60 C61 H61A 108.812 no . .
C60 C61 H61B 108.818 no . .
C62 C61 H61A 108.821 no . .
C62 C61 H61B 108.814 no . .
H61A C61 H61B 107.672 no . .
C61 C62 H62A 108.704 no . .
C61 C62 H62B 108.702 no . .
C63 C62 H62A 108.700 no . .
C63 C62 H62B 108.700 no . .
H62A C62 H62B 107.635 no . .
C62 C63 H63A 108.706 no . .
C62 C63 H63B 108.703 no . .
C64 C63 H63A 108.704 no . .
C64 C63 H63B 108.702 no . .
H63A C63 H63B 107.612 no . .
C63 C64 H64A 109.469 no . .
C63 C64 H64B 109.468 no . .
C63 C64 H64C 109.473 no . .
H64A C64 H64B 109.470 no . .
H64A C64 H64C 109.475 no . .
H64B C64 H64C 109.472 no . .
Br2 H48B C48 161.857 no 2_556 .

loop_
_geom_bond_atom_site_label_1
_geom_bond_atom_site_label_2
_geom_bond_distance
_geom_bond_publ_flag
_geom_bond_site_symmetry_2
Br1 C1 1.908(5) yes .
Br2 C23 1.750(14) yes .
Br3 C39 1.738(5) yes .
Br4 C55 1.549(10) yes .
O1 C3 1.386(5) yes .
O1 C9 1.429(6) yes .
O2 C7 1.390(5) yes .
O2 C8 1.442(6) yes .
O3 C22 1.399(5) yes .
O3 C24 1.429(6) yes .
O4 C20 1.396(5) yes .
O4 C25 1.426(6) yes .
O5 C38 1.400(5) yes .
O5 C41 1.427(6) yes .
O6 C36 1.392(5) yes .
O6 C40 1.448(6) yes .
O7 C54 1.391(5) yes .
O7 C57 1.433(5) yes .
O8 C52 1.401(5) yes .
O8 C56 1.429(6) yes .
C1 C2 1.492(6) yes .
C2 C3 1.386(6) yes .
C2 C7 1.405(6) yes .
C3 C4 1.397(5) yes .
C4 C5 1.394(5) yes .
C4 C58 1.524(5) yes .
C5 C6 1.395(5) yes .
C6 C7 1.395(5) yes .
C6 C10 1.513(6) yes .
C10 C11 1.537(6) yes .
C10 C17 1.526(5) yes .
C11 C12 1.521(18) yes .
C11 C12a 1.506(9) yes .
C12 C13 1.51(3) yes .
C12a C13a 1.534(14) yes .
C13 C14 1.51(3) yes .
C13a C14a 1.516(9) yes .
C14 C15 1.50(3) yes .
C14a C15a 1.522(10) yes .
C15 C16 1.51(3) yes .
C15a C16a 1.524(13) yes .
C17 C18 1.392(5) yes .
C17 C22 1.402(5) yes .
C18 C19 1.396(5) yes .
C19 C20 1.393(5) yes .
C19 C26 1.517(5) yes .
C20 C21 1.394(5) yes .
C21 C22 1.390(5) yes .
C21 C23 1.511(6) yes .
C26 C27 1.538(6) yes .
C26 C33 1.527(6) yes .
C27 C28 1.521(6) yes .
C28 C29 1.524(7) yes .
C29 C30 1.499(7) yes .
C30 C31 1.536(8) yes .
C31 C32 1.499(8) yes .
C33 C34 1.388(6) yes .
C33 C38 1.401(5) yes .
C34 C35 1.398(5) yes .
C35 C36 1.387(5) yes .
C35 C42 1.529(6) yes .
C36 C37 1.399(6) yes .
C37 C38 1.385(6) yes .
C37 C39 1.509(6) yes .
C42 C43 1.524(6) yes .
C42 C49 1.517(5) yes .
C43 C44 1.535(6) yes .
C44 C45 1.523(7) yes .
C45 C46 1.502(8) yes .
C46 C47 1.523(8) yes .
C47 C48 1.527(11) yes .
C49 C50 1.395(5) yes .
C49 C54 1.396(5) yes .
C50 C51 1.386(5) yes .
C51 C52 1.399(5) yes .
C51 C58 1.531(5) yes .
C52 C53 1.388(5) yes .
C53 C54 1.389(5) yes .
C53 C55 1.515(6) yes .
C58 C59 1.539(6) yes .
C59 C60 1.529(5) yes .
C60 C61 1.522(6) yes .
C61 C62 1.521(6) yes .
C62 C63 1.507(9) yes .
C63 C64 1.507(9) yes .
Br2 H48B 1.892 no 2_546
C1 H1A 0.990 no .
C1 H1B 0.990 no .
C1 H1C 0.947 no .
C5 H5 0.950 no .
C8 H8A 0.980 no .
C8 H8B 0.980 no .
C8 H8C 0.980 no .
C9 H9A 0.980 no .
C9 H9B 0.980 no .
C9 H9C 0.980 no .
C10 H10 1.000 no .
C11 H11A 0.990 no .
C11 H11B 0.990 no .
C12 H12A 0.990 no .
C12 H12B 0.990 no .
C12a H12C 0.990 no .
C12a H12D 0.990 no .
C13 H13A 0.990 no .
C13 H13B 0.990 no .
C13a H13C 0.990 no .
C13a H13D 0.990 no .
C14 H14A 0.990 no .
C14 H14B 0.990 no .
C14a H14C 0.990 no .
C14a H14D 0.990 no .
C15 H15A 0.990 no .
C15 H15B 0.990 no .
C15a H15C 0.990 no .
C15a H15D 0.990 no .
C16 H16A 0.980 no .
C16 H16B 0.980 no .
C16 H16C 0.980 no .
C16a H16D 0.980 no .
C16a H16E 0.980 no .
C16a H16F 0.980 no .
C18 H18 0.950 no .
C23 H23A 0.990 no .
C23 H23B 0.990 no .
C23 H23C 0.984 no .
C24 H24A 0.980 no .
C24 H24B 0.980 no .
C24 H24C 0.980 no .
C25 H25A 0.980 no .
C25 H25B 0.980 no .
C25 H25C 0.980 no .
C26 H26 1.000 no .
C27 H27A 0.990 no .
C27 H27B 0.990 no .
C28 H28A 0.990 no .
C28 H28B 0.990 no .
C29 H29A 0.990 no .
C29 H29B 0.990 no .
C30 H30A 0.990 no .
C30 H30B 0.990 no .
C31 H31A 0.990 no .
C31 H31B 0.990 no .
C32 H32A 0.980 no .
C32 H32B 0.980 no .
C32 H32C 0.980 no .
C34 H34 0.950 no .
C39 H39A 0.990 no .
C39 H39B 0.990 no .
C39 H39C 0.946 no .
C40 H40A 0.980 no .
C40 H40B 0.980 no .
C40 H40C 0.980 no .
C41 H41A 0.980 no .
C41 H41B 0.980 no .
C41 H41C 0.980 no .
C42 H42 1.000 no .
C43 H43A 0.990 no .
C43 H43B 0.990 no .
C44 H44A 0.990 no .
C44 H44B 0.990 no .
C45 H45A 0.990 no .
C45 H45B 0.990 no .
C46 H46A 0.990 no .
C46 H46B 0.990 no .
C47 H47A 0.990 no .
C47 H47B 0.990 no .
C48 H48A 0.980 no .
C48 H48B 0.980 no .
C48 H48C 0.980 no .
C50 H50 0.950 no .
C55 H55A 0.990 no .
C55 H55B 0.990 no .
C55 H55C 0.996 no .
C56 H56A 0.980 no .
C56 H56B 0.980 no .
C56 H56C 0.980 no .
C57 H57A 0.980 no .
C57 H57B 0.980 no .
C57 H57C 0.980 no .
C58 H58 1.000 no .
C59 H59A 0.990 no .
C59 H59B 0.990 no .
C60 H60A 0.990 no .
C60 H60B 0.990 no .
C61 H61A 0.990 no .
C61 H61B 0.990 no .
C62 H62A 0.990 no .
C62 H62B 0.990 no .
C63 H63A 0.990 no .
C63 H63B 0.990 no .
C64 H64A 0.980 no .
C64 H64B 0.980 no .
C64 H64C 0.980 no .

loop_
_geom_contact_atom_site_label_1
_geom_contact_atom_site_label_2
_geom_contact_distance
_geom_contact_publ_flag
_geom_contact_site_symmetry_2
Br1 C9 3.471(5) no .
Br2 O4 3.599(13) no .
Br2 C20 3.588(13) no .
Br2 C24 3.531(14) no .
Br2 C25 3.295(14) no .
Br2 C47 3.551(15) no 2_546
Br2 C55 3.509(15) no .
Br3 O6 3.387(4) no .
Br3 C36 3.503(5) no .
Br3 C40 3.083(7) no .
Br4 C23 3.465(10) no .
Br4 C48 2.723(12) no 2_546
O1 C1 2.818(5) no .
O1 C58 2.836(5) no .
O1 C59 3.259(5) no .
O2 C1 2.840(6) no .
O2 C10 2.841(5) no .
O2 C11 3.382(5) no .
O3 C6 3.094(5) no .
O3 C8 3.522(5) no .
O3 C10 2.793(5) no .
O3 C23 2.875(5) no .
O4 C23 2.832(5) no .
O4 C26 2.826(5) no .
O4 C33 3.396(5) no .
O5 C26 2.828(5) no .
O5 C27 3.201(5) no .
O5 C39 2.844(6) no .
O6 C39 2.849(6) no .
O6 C42 2.831(5) no .
O6 C43 3.232(5) no .
O7 C34 3.505(5) no .
O7 C35 3.038(5) no .
O7 C42 2.798(5) no .
O7 C55 2.844(5) no .
O8 C4 3.092(5) no .
O8 C5 3.593(5) no .
O8 C24 3.576(6) no .
O8 C55 2.874(6) no .
O8 C58 2.812(5) no .
C1 C8 3.469(7) no .
C1 C9 3.382(7) no .
C2 C5 2.783(5) no .
C2 C8 3.212(6) no .
C2 C9 3.150(7) no .
C3 C6 2.788(6) no .
C3 C59 3.219(5) no .
C4 C7 2.798(5) no .
C4 C9 3.248(6) no .
C4 C50 3.538(5) no .
C4 C52 3.180(5) no .
C5 C11 3.382(5) no .
C5 C17 2.947(5) no .
C5 C22 3.533(5) no .
C5 C24 3.573(6) no .
C5 C51 2.932(5) no .
C5 C52 3.470(5) no .
C5 C59 3.419(5) no .
C6 C8 3.240(6) no .
C6 C18 3.558(5) no .
C6 C22 3.180(5) no .
C6 C24 3.360(6) no .
C7 C11 3.285(6) no .
C8 C10 3.483(6) no .
C9 C58 3.499(6) no .
C11 C14 3.275(18) no .
C11 C18 2.991(6) no .
C12 C17 3.09(3) no .
C12 C18 3.28(4) no .
C12a C17 3.317(13) no .
C12a C18 3.524(15) no .
C13a C16a 3.212(12) no .
C17 C20 2.785(5) no .
C17 C24 3.349(6) no .
C18 C21 2.783(6) no .
C18 C27 2.962(6) no .
C18 C28 3.350(6) no .
C18 C33 3.509(5) no .
C18 C34 3.590(5) no .
C19 C22 2.794(5) no .
C19 C25 3.292(6) no .
C19 C28 3.138(6) no .
C19 C34 2.974(5) no .
C20 C33 3.332(5) no .
C21 C24 3.092(6) no .
C21 C25 3.110(6) no .
C23 C24 3.262(7) no .
C23 C25 3.275(6) no .
C25 C26 3.578(6) no .
C25 C33 3.540(6) no .
C26 C29 3.194(6) no .
C26 C41 3.497(6) no .
C27 C34 3.464(6) no .
C27 C38 3.214(6) no .
C33 C36 2.795(6) no .
C33 C41 3.241(7) no .
C34 C37 2.788(5) no .
C34 C43 3.404(6) no .
C34 C49 2.920(5) no .
C34 C54 3.398(5) no .
C35 C38 2.774(6) no .
C35 C40 3.275(7) no .
C35 C50 3.561(5) no .
C35 C54 3.139(5) no .
C36 C43 3.207(6) no .
C37 C40 3.158(7) no .
C37 C41 3.129(7) no .
C39 C40 3.319(8) no .
C39 C41 3.313(7) no .
C40 C42 3.532(7) no .
C42 C57 3.583(6) no .
C43 C46 3.023(7) no .
C43 C50 2.964(6) no .
C44 C49 3.198(6) no .
C44 C50 3.299(6) no .
C49 C52 2.785(5) no .
C49 C57 3.294(6) no .
C50 C53 2.772(5) no .
C50 C59 2.998(5) no .
C50 C60 3.398(6) no .
C51 C54 2.792(5) no .
C51 C56 3.275(6) no .
C51 C60 3.225(6) no .
C53 C56 3.091(6) no .
C53 C57 3.090(6) no .
C55 C56 3.314(7) no .
C55 C57 3.278(6) no .
C56 C58 3.544(6) no .
Br1 C25 3.463(5) no 1_455
Br2 C61 3.381(15) no 4_554
Br2 C62 3.344(15) no 4_554
Br3 C2 3.457(5) no 1_655
Br3 C3 3.507(5) no 1_655
Br3 C7 3.519(5) no 1_655
O1 C40 3.493(6) no 1_455
O2 C41 3.290(6) no 1_455
O3 C57 3.301(6) no 4_454
O4 C9 3.343(6) no 4_554
C1 C25 3.409(6) no 1_455
C2 Br3 3.457(5) no 1_455
C3 Br3 3.507(5) no 1_455
C7 Br3 3.519(5) no 1_455
C9 O4 3.343(6) no 4_455
C9 C20 3.535(6) no 4_455
C20 C9 3.535(6) no 4_554
C22 C57 3.556(6) no 4_454
C25 Br1 3.463(5) no 1_655
C25 C1 3.409(6) no 1_655
C40 O1 3.493(6) no 1_655
C41 O2 3.290(6) no 1_655
C41 C56 3.382(7) no 4_554
C56 C41 3.382(7) no 4_455
C57 O3 3.301(6) no 4_555
C57 C22 3.556(6) no 4_555
C61 Br2 3.381(15) no 4_455
C62 Br2 3.344(15) no 4_455
Br1 H8A 2.9432 no .
Br1 H9B 2.5996 no .
Br2 H24B 2.6193 no .
Br2 H25A 2.3944 no .
Br2 H47A 3.5703 no 2_546
Br2 H47B 3.4937 no 2_546
Br2 H48A 3.1862 no 2_546
Br2 H48C 3.4513 no 2_546
Br3 H40A 2.2078 no .
Br3 H40C 3.5381 no .
Br3 H41B 3.1581 no .
Br4 H24B 2.9909 no .
Br4 H25A 2.7731 no .
Br4 H48A 2.5797 no 2_546
Br4 H48B 2.1185 no 2_546
Br4 H48C 3.1174 no 2_546
O1 H1B 2.4965 no .
O1 H1C 3.0684 no .
O1 H58 2.4874 no .
O1 H59B 2.7282 no .
O2 H1A 2.4348 no .
O2 H1C 3.1872 no .
O2 H10 2.4300 no .
O2 H11A 2.9266 no .
O3 H8B 2.6060 no .
O3 H10 2.5092 no .
O3 H23B 2.4716 no .
O3 H23C 3.3324 no .
O4 H23A 2.5124 no .
O4 H23C 3.1678 no .
O4 H26 2.4330 no .
O4 H41A 3.0559 no .
O5 H26 2.4918 no .
O5 H27B 2.6380 no .
O5 H29A 3.5546 no .
O5 H39A 3.5159 no .
O5 H39B 2.3336 no .
O5 H39C 3.4232 no .
O6 H39A 2.7036 no .
O6 H39C 2.9354 no .
O6 H42 2.4900 no .
O6 H43B 2.6777 no .
O7 H25B 3.1841 no .
O7 H34 3.5661 no .
O7 H40B 3.0401 no .
O7 H42 2.5765 no .
O7 H55B 2.3976 no .
O7 H55C 3.3686 no .
O8 H9A 2.9568 no .
O8 H24A 2.8422 no .
O8 H24B 3.4983 no .
O8 H55A 2.5356 no .
O8 H55C 3.2999 no .
O8 H58 2.5574 no .
C1 H8A 3.0458 no .
C1 H9B 2.9243 no .
C2 H8A 3.0119 no .
C2 H8B 3.5973 no .
C2 H9A 3.5304 no .
C2 H9B 2.9406 no .
C3 H1A 3.2454 no .
C3 H1B 2.5976 no .
C3 H1C 2.8983 no .
C3 H5 3.2434 no .
C3 H9A 2.5838 no .
C3 H9B 2.5938 no .
C3 H9C 3.1935 no .
C3 H58 2.6066 no .
C3 H59B 2.8567 no .
C4 H9A 3.0679 no .
C4 H24A 3.1834 no .
C4 H59A 2.7899 no .
C4 H59B 2.5635 no .
C5 H10 3.2736 no .
C5 H11A 3.5825 no .
C5 H11B 3.2968 no .
C5 H24A 2.7286 no .
C5 H58 3.2792 no .
C5 H59A 3.3201 no .
C5 H59B 3.5853 no .
C6 H8B 3.0523 no .
C6 H11A 2.6053 no .
C6 H11B 2.8203 no .
C6 H24A 2.7733 no .
C7 H1A 2.5636 no .
C7 H1B 3.2251 no .
C7 H1C 2.9580 no .
C7 H5 3.2478 no .
C7 H8A 2.6005 no .
C7 H8B 2.5926 no .
C7 H8C 3.2037 no .
C7 H10 2.5667 no .
C7 H11A 2.9826 no .
C7 H24A 3.2515 no .
C8 H1A 3.1765 no .
C8 H1C 3.4190 no .
C8 H10 2.7697 no .
C8 H24C 3.5158 no .
C9 H1B 3.2146 no .
C9 H1C 3.2123 no .
C9 H56B 3.4680 no .
C9 H58 2.8160 no .
C10 H5 2.6867 no .
C10 H8B 3.0693 no .
C10 H12A 2.5942 no .
C10 H12B 2.6333 no .
C10 H18 2.7333 no .
C10 H24A 3.4019 no .
C10 H12C 2.7478 no .
C10 H12D 2.8719 no .
C11 H5 3.4481 no .
C11 H13A 3.4383 no .
C11 H13B 2.8034 no .
C11 H14A 3.3964 no .
C11 H14B 3.0005 no .
C11 H18 2.6484 no .
C11 H13C 2.6620 no .
C11 H13D 2.8004 no .
C12 H10 2.5578 no .
C12 H14A 2.5669 no .
C12 H14B 2.7212 no .
C12 H18 2.9702 no .
C12 H28B 3.4018 no .
C12a H10 2.6739 no .
C12a H18 3.1715 no .
C12a H14C 2.6916 no .
C12a H14D 2.6733 no .
C13 H11A 2.8956 no .
C13 H11B 2.8636 no .
C13 H15A 2.9211 no .
C13 H15B 2.8649 no .
C13a H11A 2.5235 no .
C13a H11B 2.7600 no .
C13a H15C 3.3957 no .
C13a H15D 2.7301 no .
C13a H16E 2.9148 no .
C13a H16F 3.5460 no .
C14 H11A 3.0448 no .
C14 H12A 3.3202 no .
C14 H12B 2.6036 no .
C14 H16A 2.4498 no .
C14 H16B 3.2490 no .
C14 H16C 2.8458 no .
C14a H12C 2.6348 no .
C14a H12D 2.7767 no .
C14a H16D 3.3799 no .
C14a H16E 2.7494 no .
C14a H16F 2.7490 no .
C15 H13A 2.8180 no .
C15 H13B 2.9467 no .
C15a H13C 2.7923 no .
C15a H13D 2.7753 no .
C16 H14A 2.6013 no .
C16 H14B 2.5310 no .
C16a H13C 2.9204 no .
C16a H13D 3.5464 no .
C16a H14C 2.6807 no .
C16a H14D 3.3713 no .
C17 H5 2.6463 no .
C17 H11A 3.4167 no .
C17 H11B 2.7577 no .
C17 H12A 2.6589 no .
C17 H12B 3.3780 no .
C17 H24A 3.2299 no .
C17 H12C 3.5684 no .
C17 H12D 3.0997 no .
C18 H5 3.0319 no .
C18 H10 3.2388 no .
C18 H11B 2.7599 no .
C18 H12A 2.6191 no .
C18 H26 3.2584 no .
C18 H27A 2.7116 no .
C18 H28B 2.7622 no .
C18 H34 2.9719 no .
C18 H12D 3.0229 no .
C19 H25B 3.1430 no .
C19 H27A 2.7358 no .
C19 H27B 3.3866 no .
C19 H28B 2.7733 no .
C19 H29B 3.5199 no .
C19 H34 2.6475 no .
C20 H18 3.2319 no .
C20 H23A 2.6236 no .
C20 H23B 3.2695 no .
C20 H23C 3.0430 no .
C20 H25A 2.5828 no .
C20 H25B 2.5830 no .
C20 H25C 3.1954 no .
C20 H26 2.5841 no .
C20 H34 3.3717 no .
C21 H24A 3.4453 no .
C21 H24B 2.8448 no .
C21 H25A 2.8721 no .
C21 H25B 3.4836 no .
C22 H5 3.3103 no .
C22 H10 2.6208 no .
C22 H18 3.2394 no .
C22 H23A 3.2286 no .
C22 H23B 2.5882 no .
C22 H23C 3.1197 no .
C22 H24A 2.5993 no .
C22 H24B 2.5966 no .
C22 H24C 3.2063 no .
C23 H24B 2.7029 no .
C23 H25A 2.7504 no .
C24 H8B 3.1183 no .
C24 H10 3.5472 no .
C24 H23B 2.9439 no .
C24 H23C 3.2979 no .
C24 H47A 3.2457 no 2_546
C25 H23A 3.1074 no .
C25 H23C 3.1689 no .
C25 H26 3.3085 no .
C25 H41A 3.2337 no .
C26 H18 2.7077 no .
C26 H25B 3.2381 no .
C26 H28A 3.3988 no .
C26 H28B 2.7282 no .
C26 H29A 3.4846 no .
C26 H29B 2.8865 no .
C26 H34 2.7125 no .
C26 H41A 3.1047 no .
C27 H18 2.6368 no .
C27 H29A 2.7460 no .
C27 H29B 2.7802 no .
C27 H34 3.5851 no .
C28 H12A 3.3587 no .
C28 H18 3.0864 no .
C28 H26 2.6821 no .
C28 H30A 2.7323 no .
C28 H30B 2.6733 no .
C28 H12D 3.4701 no .
C29 H26 2.7870 no .
C29 H27A 3.3944 no .
C29 H27B 2.7330 no .
C29 H31A 2.7679 no .
C29 H31B 2.7386 no .
C30 H28A 2.6908 no .
C30 H28B 2.7256 no .
C30 H32A 2.7322 no .
C30 H32B 2.7595 no .
C30 H32C 3.3799 no .
C31 H29A 2.7773 no .
C31 H29B 2.7195 no .
C32 H30A 2.7472 no .
C32 H30B 2.7173 no .
C33 H18 3.5818 no .
C33 H25B 2.8396 no .
C33 H27A 2.7830 no .
C33 H27B 2.5875 no .
C33 H41A 3.0550 no .
C34 H25B 2.9573 no .
C34 H26 3.2616 no .
C34 H27A 3.3668 no .
C34 H42 3.2826 no .
C34 H43A 3.2697 no .
C34 H43B 3.5967 no .
C35 H25B 3.5840 no .
C35 H40B 3.1083 no .
C35 H43A 2.7444 no .
C35 H43B 2.5592 no .
C36 H34 3.2438 no .
C36 H39A 2.7189 no .
C36 H39B 3.3025 no .
C36 H39C 2.8424 no .
C36 H40A 2.5996 no .
C36 H40B 2.5893 no .
C36 H40C 3.2044 no .
C36 H42 2.6033 no .
C36 H43B 2.8495 no .
C37 H40A 2.9391 no .
C37 H40B 3.5322 no .
C37 H41A 3.4999 no .
C37 H41B 2.9032 no .
C38 H25B 3.3891 no .
C38 H26 2.6149 no .
C38 H27B 2.8511 no .
C38 H34 3.2388 no .
C38 H39A 3.1353 no .
C38 H39B 2.5308 no .
C38 H39C 3.1003 no .
C38 H41A 2.5636 no .
C38 H41B 2.5707 no .
C38 H41C 3.1890 no .
C39 H40A 2.8042 no .
C39 H41B 2.8007 no .
C40 H39A 3.3873 no .
C40 H39C 2.9633 no .
C40 H42 2.8543 no .
C41 H26 2.8196 no .
C41 H39B 2.7732 no .
C41 H39C 3.5401 no .
C42 H34 2.7053 no .
C42 H40B 3.1553 no .
C42 H44A 2.7779 no .
C42 H44B 2.7751 no .
C42 H50 2.7179 no .
C42 H57A 3.2675 no .
C43 H34 3.5022 no .
C43 H45A 3.3811 no .
C43 H45B 2.8015 no .
C43 H46A 3.1927 no .
C43 H46B 2.7203 no .
C43 H50 2.6043 no .
C44 H42 2.7023 no .
C44 H46A 2.7028 no .
C44 H46B 2.7875 no .
C44 H50 2.8816 no .
C44 H60B 3.3289 no .
C45 H43A 2.7239 no .
C45 H43B 2.7209 no .
C45 H47A 2.7050 no .
C45 H47B 2.8184 no .
C45 H62B 3.5905 no .
C46 H43A 2.6714 no .
C46 H43B 3.2470 no .
C46 H44A 2.8303 no .
C46 H44B 3.3837 no .
C46 H48A 2.8079 no .
C46 H48B 3.3338 no .
C46 H48C 2.5874 no .
C46 H61B 3.1584 no .
C47 H24B 3.4025 no 2_556
C47 H45A 2.6885 no .
C47 H45B 2.7740 no .
C47 H61B 3.4904 no .
C47 H63B 3.4111 no .
C48 H23C 3.4123 no 2_556
C48 H24B 3.1550 no 2_556
C48 H46A 2.7318 no .
C48 H46B 2.6092 no .
C48 H55A 3.4843 no 2_556
C48 H55C 3.0887 no 2_556
C49 H34 2.5964 no .
C49 H43A 2.7413 no .
C49 H43B 3.3919 no .
C49 H44A 2.8855 no .
C49 H44B 3.5070 no .
C49 H57A 3.1432 no .
C50 H5 3.0034 no .
C50 H34 3.0459 no .
C50 H42 3.2259 no .
C50 H43A 2.7533 no .
C50 H44A 2.6956 no .
C50 H58 3.2446 no .
C50 H59A 2.7459 no .
C50 H60B 2.8401 no .
C51 H5 2.6116 no .
C51 H56B 3.1747 no .
C51 H56C 3.5774 no .
C51 H59A 2.7497 no .
C51 H59B 3.4161 no .
C51 H60A 3.4510 no .
C51 H60B 2.9711 no .
C52 H5 3.1966 no .
C52 H24A 3.4293 no .
C52 H50 3.2324 no .
C52 H55A 2.6057 no .
C52 H55B 3.2369 no .
C52 H55C 3.1596 no .
C52 H56A 3.1782 no .
C52 H56B 2.6355 no .
C52 H56C 2.4854 no .
C52 H58 2.6457 no .
C53 H56B 3.5623 no .
C53 H56C 2.7838 no .
C53 H57A 3.4409 no .
C53 H57C 2.8480 no .
C54 H34 3.1121 no .
C54 H42 2.6527 no .
C54 H50 3.2386 no .
C54 H55A 3.1912 no .
C54 H55B 2.5314 no .
C54 H55C 3.1929 no .
C54 H57A 2.5630 no .
C54 H57B 3.1859 no .
C54 H57C 2.5721 no .
C55 H48A 3.2854 no 2_546
C55 H48B 3.4520 no 2_546
C55 H56C 2.8030 no .
C55 H57C 2.7466 no .
C56 H9A 2.8758 no .
C56 H55A 2.6070 no .
C56 H58 2.9243 no .
C57 H40B 2.9667 no .
C57 H42 2.9951 no .
C57 H55B 2.5245 no .
C58 H5 2.7084 no .
C58 H9A 3.1021 no .
C58 H50 2.7231 no .
C58 H56B 3.1839 no .
C58 H60A 2.7110 no .
C58 H60B 2.8250 no .
C59 H5 3.5169 no .
C59 H50 2.6466 no .
C59 H61A 2.7232 no .
C59 H61B 2.6867 no .
C60 H44A 3.3241 no .
C60 H46A 3.4127 no .
C60 H50 3.0438 no .
C60 H58 2.6700 no .
C60 H62A 2.7533 no .
C60 H62B 2.7109 no .
C61 H46A 3.1057 no .
C61 H59A 2.7653 no .
C61 H59B 2.6482 no .
C61 H63A 2.7172 no .
C61 H63B 2.7364 no .
C62 H60A 2.7608 no .
C62 H60B 2.7254 no .
C62 H64A 2.7370 no .
C62 H64B 2.7349 no .
C62 H64C 3.3608 no .
C63 H47B 3.3918 no .
C63 H61A 2.7535 no .
C63 H61B 2.7117 no .
C64 H62A 2.7083 no .
C64 H62B 2.7274 no .
H1A H8A 2.9264 no .
H1A H8C 3.5849 no .
H1B H9B 2.9420 no .
H1C H8A 2.7563 no .
H1C H9B 2.5177 no .
H5 H10 3.5504 no .
H5 H11B 3.1629 no .
H5 H18 3.1458 no .
H5 H24A 3.0037 no .
H5 H34 3.3655 no .
H5 H50 3.1632 no .
H5 H58 3.5507 no .
H5 H59A 3.2322 no .
H8A H10 3.5809 no .
H8A H24C 3.3483 no .
H8B H10 2.2869 no .
H8B H24A 3.3405 no .
H8B H24C 2.8374 no .
H8C H10 3.2339 no .
H9A H56A 2.7488 no .
H9A H56B 2.5390 no .
H9A H58 2.3186 no .
H9C H58 3.2782 no .
H10 H11A 2.4092 no .
H10 H11B 2.8608 no .
H10 H12A 2.7291 no .
H10 H12B 2.3160 no .
H10 H18 3.5045 no .
H10 H24A 3.5114 no .
H10 H12C 2.4427 no .
H10 H12D 3.0025 no .
H11A H12A 2.8520 no .
H11A H12B 2.3494 no .
H11A H13B 3.1101 no .
H11A H14A 3.1058 no .
H11A H14B 2.5450 no .
H11A H18 3.5864 no .
H11A H12C 2.2629 no .
H11A H12D 2.7560 no .
H11A H13C 2.2732 no .
H11A H13D 2.9277 no .
H11B H12A 2.3789 no .
H11B H12B 2.8533 no .
H11B H13B 2.6720 no .
H11B H14B 3.2840 no .
H11B H18 2.1657 no .
H11B H12C 2.8664 no .
H11B H12D 2.3698 no .
H11B H13C 2.9424 no .
H11B H13D 2.6684 no .
H12A H13A 2.2399 no .
H12A H13B 2.4081 no .
H12A H14A 3.4120 no .
H12A H18 2.4253 no .
H12A H28A 3.4634 no .
H12A H28B 2.4932 no .
H12B H13A 2.3855 no .
H12B H13B 2.8362 no .
H12B H14A 2.2784 no .
H12B H14B 2.9303 no .
H13A H14A 2.4118 no .
H13A H14B 2.8344 no .
H13A H15A 2.7504 no .
H13A H15B 3.0527 no .
H13A H28A 3.5428 no .
H13A H28B 3.4359 no .
H13B H14A 2.8302 no .
H13B H14B 2.2870 no .
H13B H15A 3.3525 no .
H13B H15B 2.8278 no .
H13B H18 3.5841 no .
H13B H28A 3.4620 no .
H14A H15A 2.3170 no .
H14A H15B 2.8357 no .
H14A H16A 2.2607 no .
H14A H16B 3.3328 no .
H14A H16C 3.1909 no .
H14B H15A 2.8331 no .
H14B H15B 2.3706 no .
H14B H16A 2.4868 no .
H14B H16B 3.4755 no .
H14B H16C 2.6112 no .
H15A H16A 2.5225 no .
H15A H16B 2.2307 no .
H15A H16C 2.8197 no .
H15B H16A 2.8216 no .
H15B H16B 2.5182 no .
H15B H16C 2.2333 no .
H18 H26 3.5315 no .
H18 H27A 2.1136 no .
H18 H27B 3.5512 no .
H18 H28A 3.4722 no .
H18 H28B 2.6214 no .
H18 H34 3.0700 no .
H18 H12D 2.7042 no .
H23A H25A 2.7608 no .
H23A H25C 3.5311 no .
H23B H24B 2.5271 no .
H23B H24C 3.3918 no .
H23B H48B 3.4932 no 2_546
H23C H24B 2.5043 no .
H23C H25A 2.4034 no .
H23C H48B 2.5174 no 2_546
H24B H47A 2.7812 no 2_546
H24B H48A 2.8587 no 2_546
H24B H48B 2.8540 no 2_546
H24B H55C 3.1541 no .
H24C H47A 2.8199 no 2_546
H25A H55C 2.9695 no .
H25B H26 3.1634 no .
H25B H34 3.1603 no .
H25B H41A 3.1638 no .
H25C H41A 2.9503 no .
H26 H27A 2.8534 no .
H26 H27B 2.3893 no .
H26 H28B 2.8976 no .
H26 H29A 3.0518 no .
H26 H29B 2.2388 no .
H26 H34 3.5314 no .
H26 H41A 2.3214 no .
H26 H41C 3.2816 no .
H27A H28A 2.2933 no .
H27A H28B 2.3861 no .
H27A H34 3.3219 no .
H27B H28A 2.3876 no .
H27B H28B 2.8549 no .
H27B H29A 2.5386 no .
H27B H29B 3.0258 no .
H28A H29A 2.3861 no .
H28A H29B 2.8594 no .
H28A H30A 2.5245 no .
H28A H30B 2.9006 no .
H28A H12D 3.4300 no .
H28B H29A 2.8596 no .
H28B H29B 2.3577 no .
H28B H30A 3.0461 no .
H28B H30B 2.4987 no .
H28B H12D 2.6752 no .
H29A H30A 2.3249 no .
H29A H30B 2.8395 no .
H29A H31A 2.6206 no .
H29A H31B 3.0509 no .
H29B H30A 2.8399 no .
H29B H30B 2.3726 no .
H29B H31A 3.0074 no .
H29B H31B 2.5270 no .
H29B H41A 3.4809 no .
H30A H31A 2.3689 no .
H30A H31B 2.8672 no .
H30A H32A 2.5668 no .
H30A H32B 3.0660 no .
H30B H31A 2.8669 no .
H30B H31B 2.3934 no .
H30B H32A 2.9781 no .
H30B H32B 2.5651 no .
H31A H32A 2.3565 no .
H31A H32B 2.8384 no .
H31A H32C 2.3178 no .
H31B H32A 2.8389 no .
H31B H32B 2.3348 no .
H31B H32C 2.3390 no .
H34 H42 3.5481 no .
H34 H43A 3.1944 no .
H34 H50 3.2638 no .
H39A H40A 3.0529 no .
H39B H41B 2.3663 no .
H39B H41C 3.2135 no .
H39C H40A 2.2309 no .
H39C H40C 3.5554 no .
H39C H41B 2.8056 no .
H40B H42 2.3752 no .
H40B H57A 2.7904 no .
H40B H57B 2.6658 no .
H40C H42 3.3147 no .
H42 H43A 2.8481 no .
H42 H43B 2.3830 no .
H42 H44A 2.9713 no .
H42 H44B 2.5239 no .
H42 H50 3.4734 no .
H42 H57A 2.5318 no .
H42 H57B 3.4513 no .
H43A H44A 2.3817 no .
H43A H44B 2.8693 no .
H43A H45A 3.5929 no .
H43A H45B 3.1092 no .
H43A H46A 2.7013 no .
H43A H46B 2.2085 no .
H43A H50 2.1710 no .
H43B H44A 2.8692 no .
H43B H44B 2.3839 no .
H43B H45B 2.6150 no .
H43B H46B 2.7927 no .
H43B H50 3.5541 no .
H44A H45A 2.3150 no .
H44A H45B 2.8539 no .
H44A H46A 2.6205 no .
H44A H46B 3.2017 no .
H44A H50 2.3240 no .
H44A H60B 2.3867 no .
H44A H62B 3.3788 no .
H44B H45A 2.3785 no .
H44B H45B 2.3090 no .
H45A H46A 2.3840 no .
H45A H46B 2.8374 no .
H45A H47A 2.8702 no .
H45A H47B 2.5989 no .
H45A H62B 2.8523 no .
H45B H46A 2.8375 no .
H45B H46B 2.3129 no .
H45B H47A 2.5669 no .
H45B H47B 3.1795 no .
H46A H47A 2.8630 no .
H46A H47B 2.3318 no .
H46A H48A 3.2035 no .
H46A H48B 3.5358 no .
H46A H48C 2.4616 no .
H46A H50 3.0367 no .
H46A H59A 3.0229 no .
H46A H60B 3.0617 no .
H46A H61B 2.2944 no .
H46A H62B 3.3705 no .
H46B H47A 2.4251 no .
H46B H47B 2.8618 no .
H46B H48A 2.5705 no .
H46B H48B 3.5507 no .
H46B H48C 2.6875 no .
H47A H48A 2.3011 no .
H47A H48B 2.4565 no .
H47A H48C 2.8581 no .
H47B H48A 2.8562 no .
H47B H48B 2.2942 no .
H47B H48C 2.4653 no .
H47B H61B 3.0917 no .
H47B H62B 3.5216 no .
H47B H63B 2.4721 no .
H48A H55A 2.8390 no 2_556
H48A H55C 2.7871 no 2_556
H48A H56A 3.5692 no 2_556
H48B H55A 3.4305 no 2_556
H48B H55C 2.5968 no 2_556
H48C H55C 3.4611 no 2_556
H48C H61B 3.2770 no .
H50 H58 3.5038 no .
H50 H59A 2.1491 no .
H50 H59B 3.5735 no .
H50 H60B 2.5141 no .
H55A H56A 3.0110 no .
H55A H56B 3.4382 no .
H55A H56C 2.0089 no .
H55A H57C 3.1067 no .
H55B H56C 3.2923 no .
H55B H57A 3.2915 no .
H55B H57B 3.0487 no .
H55B H57C 1.9240 no .
H55C H56C 3.5106 no .
H55C H57C 3.4941 no .
H56A H58 3.5140 no .
H56B H58 2.3959 no .
H58 H59A 2.8575 no .
H58 H59B 2.4140 no .
H58 H60A 2.4286 no .
H58 H60B 3.0130 no .
H59A H60A 2.8654 no .
H59A H60B 2.3361 no .
H59A H61A 3.0896 no .
H59A H61B 2.5574 no .
H59B H60A 2.4276 no .
H59B H60B 2.8647 no .
H59B H61A 2.4715 no .
H59B H61B 2.8540 no .
H60A H61A 2.3612 no .
H60A H61B 2.8636 no .
H60A H62A 2.5980 no .
H60A H62B 3.0097 no .
H60B H61A 2.8637 no .
H60B H61B 2.3900 no .
H60B H62A 3.0205 no .
H60B H62B 2.5144 no .
H61A H62A 2.3531 no .
H61A H62B 2.8581 no .
H61A H63A 2.5583 no .
H61A H63B 3.0524 no .
H61B H62A 2.8583 no .
H61B H62B 2.3874 no .
H61B H63A 2.9575 no .
H61B H63B 2.5339 no .
H62A H63A 2.3640 no .
H62A H63B 2.8467 no .
H62A H64A 3.0007 no .
H62A H64B 2.5434 no .
H62A H64C 3.5947 no .
H62B H63A 2.8468 no .
H62B H63B 2.3481 no .
H62B H64A 2.5660 no .
H62B H64B 3.0270 no .
H63A H64A 2.8451 no .
H63A H64B 2.3539 no .
H63A H64C 2.3348 no .
H63B H64A 2.3523 no .
H63B H64B 2.8450 no .
H63B H64C 2.3364 no .
H12C H13C 2.4455 no .
H12C H13D 2.8708 no .
H12C H14C 2.4312 no .
H12C H14D 2.8334 no .
H12D H13C 2.8712 no .
H12D H13D 2.3356 no .
H12D H14C 3.0788 no .
H12D H14D 2.5640 no .
H13C H14C 2.3583 no .
H13C H14D 2.8546 no .
H13C H15D 3.0073 no .
H13C H16E 2.3796 no .
H13C H16F 3.2149 no .
H13D H14C 2.8548 no .
H13D H14D 2.3724 no .
H13D H15D 2.5603 no .
H13D H16E 3.2036 no .
H14C H15C 2.4004 no .
H14C H15D 2.8533 no .
H14C H16D 3.5781 no .
H14C H16E 2.9505 no .
H14C H16F 2.5144 no .
H14D H15C 2.2775 no .
H14D H15D 2.4068 no .
H14D H16F 3.5830 no .
H15C H16D 2.3536 no .
H15C H16E 2.8589 no .
H15C H16F 2.3698 no .
H15D H16D 2.3540 no .
H15D H16E 2.3696 no .
H15D H16F 2.8591 no .
Br1 H25A 3.3172 no 1_455
Br1 H25B 3.5127 no 1_455
Br1 H25C 3.0055 no 1_455
Br1 H30B 3.3970 no 4_455
Br1 H32B 2.9292 no 4_455
Br1 H57B 3.3763 no 1_455
Br1 H62A 3.1428 no 4_454
Br1 H62B 3.5698 no 4_454
Br2 H60A 3.3888 no 4_554
Br2 H61A 2.7524 no 4_554
Br2 H62A 2.7099 no 4_554
Br2 H63A 3.2700 no 4_554
Br3 H11A 3.3073 no 1_655
Br3 H59B 3.3810 no 1_655
Br3 H64C 3.5661 no 3_667
Br4 H62A 3.2365 no 4_554
Br4 H64B 3.4106 no 4_554
O1 H23A 2.8626 no 4_455
O1 H40A 3.0605 no 1_455
O1 H40B 3.1987 no 1_455
O1 H57B 3.1804 no 1_455
O2 H25C 3.3077 no 1_455
O2 H41A 3.1152 no 1_455
O2 H41B 2.6936 no 1_455
O3 H57A 2.5034 no 4_454
O3 H57B 3.5186 no 4_454
O3 H57C 3.4653 no 4_454
O4 H9A 3.2019 no 4_554
O4 H9C 2.7004 no 4_554
O4 H56B 3.3368 no 4_554
O4 H58 3.5585 no 4_554
O4 H60A 3.2356 no 4_554
O5 H16A 3.5972 no 1_655
O5 H27A 3.3300 no 3_666
O5 H27B 3.2860 no 3_666
O5 H28A 3.0860 no 3_666
O6 H30A 3.1886 no 3_666
O6 H64A 3.4310 no 3_667
O7 H1B 2.9010 no 1_655
O8 H31B 3.5176 no 4_455
C1 H25B 3.0882 no 1_455
C1 H25C 2.9170 no 1_455
C1 H40A 3.4991 no 1_455
C1 H40B 3.5982 no 1_455
C1 H57B 3.2721 no 1_455
C2 H40A 3.4412 no 1_455
C3 H40A 3.1946 no 1_455
C7 H41B 3.2542 no 1_455
C8 H25C 3.3771 no 1_455
C8 H60B 3.5692 no 4_454
C9 H23A 3.2434 no 4_455
C9 H29B 3.0688 no 4_455
C9 H30B 3.4020 no 4_455
C9 H31B 3.3029 no 4_455
C9 H57B 3.2510 no 1_455
C10 H57C 3.5325 no 4_454
C11 H15B 3.2705 no 3_566
C11 H41B 3.4861 no 1_455
C11 H15D 3.3861 no 3_566
C12 H57C 3.3157 no 4_454
C12a H57C 3.5016 no 4_454
C13 H39A 3.4219 no 3_666
C13 H39B 3.3479 no 3_666
C13a H41C 3.5863 no 1_455
C13a H13D 3.2538 no 3_566
C14 H41C 3.1102 no 1_455
C14a H39A 3.5686 no 3_666
C14a H48C 3.4377 no 3_566
C14a H64B 3.3624 no 1_554
C14a H64C 3.4278 no 1_554
C15 H11B 3.2364 no 3_566
C15a H11B 3.3515 no 3_566
C15a H48C 3.3968 no 3_566
C15a H59A 3.4093 no 3_566
C15a H64C 3.4654 no 1_554
C16 H11B 3.5746 no 3_566
C16 H18 3.5763 no 3_566
C16 H27A 3.2780 no 3_566
C16 H41C 3.3729 no 1_455
C16 H43A 3.4802 no 3_566
C16 H46B 3.5591 no 3_566
C16a H11B 3.2057 no 3_566
C16a H18 3.5358 no 3_566
C16a H43A 3.5225 no 3_566
C18 H16C 3.5273 no 3_566
C19 H9C 3.1809 no 4_554
C20 H9C 2.6286 no 4_554
C21 H9C 2.9362 no 4_554
C22 H57A 3.0631 no 4_454
C22 H57B 3.4712 no 4_454
C22 H57C 3.5736 no 4_454
C23 H9C 3.2957 no 4_554
C23 H40B 3.5361 no 4_454
C23 H40C 3.2830 no 4_454
C23 H60A 3.4465 no 4_554
C23 H61A 3.3115 no 4_554
C24 H32C 3.4929 no 4_455
C25 H1A 2.6915 no 1_655
C25 H1C 3.4190 no 1_655
C25 H60A 3.0730 no 4_554
C27 H16C 3.3500 no 3_566
C27 H27B 3.0506 no 3_666
C28 H39A 3.3280 no 3_666
C28 H39B 3.4543 no 3_666
C29 H9A 3.5672 no 4_554
C29 H9B 3.5819 no 4_554
C29 H56A 3.4832 no 4_554
C30 H9B 3.2900 no 4_554
C30 H39A 3.5636 no 3_666
C30 H64A 3.4099 no 1_554
C31 H9B 3.4346 no 4_554
C31 H43B 3.4108 no 3_666
C31 H46B 3.4060 no 3_666
C31 H56A 3.4119 no 4_554
C32 H24C 3.3440 no 4_554
C32 H43B 3.4948 no 3_666
C32 H45A 3.0892 no 1_554
C32 H45B 3.0416 no 3_666
C32 H62B 3.3995 no 1_554
C32 H64A 3.4057 no 1_554
C36 H30A 3.2979 no 3_666
C37 H28A 2.9513 no 3_666
C37 H30A 3.4256 no 3_666
C38 H28A 3.1273 no 3_666
C39 H13A 3.3700 no 3_666
C39 H13B 3.2201 no 3_666
C39 H28A 2.7763 no 3_666
C39 H30A 3.5499 no 3_666
C39 H13D 3.5431 no 3_666
C39 H14D 3.3783 no 3_666
C39 H15D 3.2674 no 3_666
C40 H1B 3.1621 no 1_655
C40 H23B 3.1359 no 4_555
C40 H59B 3.3003 no 1_655
C41 H1A 3.5779 no 1_655
C41 H11A 3.2353 no 1_655
C41 H14A 3.5817 no 1_655
C41 H14B 3.2912 no 1_655
C41 H16A 3.4423 no 1_655
C41 H56A 3.2932 no 4_554
C41 H56B 3.1144 no 4_554
C41 H56C 3.1722 no 4_554
C41 H13C 3.3999 no 1_655
C43 H16B 3.4764 no 3_566
C43 H31A 3.4858 no 3_666
C44 H32C 3.5794 no 1_556
C45 H32A 3.4614 no 1_556
C45 H32A 3.5587 no 3_666
C45 H32C 3.5978 no 1_556
C45 H32C 3.4777 no 3_666
C45 H45B 3.0809 no 3_667
C46 H16B 3.5653 no 3_566
C46 H31A 3.3582 no 3_666
C47 H32C 3.5936 no 3_666
C47 H63A 3.3655 no 3_567
C48 H15A 3.5041 no 3_566
C48 H63A 2.7766 no 3_567
C48 H64B 3.5792 no 3_567
C48 H14C 3.4487 no 3_566
C50 H8C 3.4568 no 4_555
C50 H16D 3.5311 no 3_566
C51 H8C 3.2077 no 4_555
C52 H8C 3.2070 no 4_555
C53 H8C 3.4885 no 4_555
C55 H12B 3.3881 no 4_555
C55 H12C 3.3963 no 4_555
C55 H14C 3.5765 no 4_555
C56 H8C 3.3923 no 4_555
C56 H29B 3.5190 no 4_455
C56 H31B 3.4686 no 4_455
C56 H41A 2.9783 no 4_455
C56 H41C 2.8880 no 4_455
C57 H1B 3.1292 no 1_655
C57 H10 3.3259 no 4_555
C57 H12B 3.5842 no 4_555
C59 H23A 3.4788 no 4_455
C59 H15C 3.5813 no 3_566
C60 H23A 3.3092 no 4_455
C61 H23A 3.5647 no 4_455
C61 H23C 3.5839 no 4_455
C63 H48B 3.2479 no 3_567
C63 H48C 3.1943 no 3_567
C63 H61B 3.5818 no 3_567
C63 H63A 3.5400 no 3_567
C63 H63B 3.4473 no 3_567
C64 H13A 3.5483 no 1_556
C64 H39A 3.4913 no 3_667
C64 H48C 3.2346 no 3_567
C64 H14D 3.0606 no 1_556
C64 H15C 3.5808 no 1_556
H1A C25 2.6915 no 1_455
H1A C41 3.5779 no 1_455
H1A H25A 3.2416 no 1_455
H1A H25B 2.3894 no 1_455
H1A H25C 2.1740 no 1_455
H1A H41A 3.1768 no 1_455
H1A H41B 3.1078 no 1_455
H1B O7 2.9010 no 1_455
H1B C40 3.1621 no 1_455
H1B C57 3.1292 no 1_455
H1B H25B 3.1741 no 1_455
H1B H25C 3.4718 no 1_455
H1B H40A 2.8135 no 1_455
H1B H40B 2.6484 no 1_455
H1B H57B 2.4900 no 1_455
H1C C25 3.4190 no 1_455
H1C H25A 3.5419 no 1_455
H1C H25B 3.2971 no 1_455
H1C H25C 2.8901 no 1_455
H1C H32B 3.4850 no 4_455
H1C H57B 3.2633 no 1_455
H5 H16D 3.0481 no 3_566
H8A H25C 3.0957 no 1_455
H8A H32B 3.2467 no 4_455
H8A H44A 3.5319 no 4_454
H8A H60A 3.5465 no 4_454
H8A H60B 3.1931 no 4_454
H8B H57A 2.9124 no 4_454
H8B H57C 3.4711 no 4_454
H8C C50 3.4568 no 4_454
H8C C51 3.2077 no 4_454
H8C C52 3.2070 no 4_454
H8C C53 3.4885 no 4_454
H8C C56 3.3923 no 4_454
H8C H25C 3.2073 no 1_455
H8C H56B 2.9194 no 4_454
H8C H56C 3.1108 no 4_454
H8C H58 3.5568 no 4_454
H8C H60A 3.3462 no 4_454
H8C H60B 3.0682 no 4_454
H9A O4 3.2019 no 4_455
H9A C29 3.5672 no 4_455
H9A H26 3.5839 no 4_455
H9A H29B 2.6960 no 4_455
H9A H30B 3.5411 no 4_455
H9A H31B 2.8651 no 4_455
H9B C29 3.5819 no 4_455
H9B C30 3.2900 no 4_455
H9B C31 3.4346 no 4_455
H9B H29B 3.0311 no 4_455
H9B H30B 2.6837 no 4_455
H9B H31B 2.8445 no 4_455
H9B H32B 3.4772 no 4_455
H9B H57B 3.1330 no 1_455
H9C O4 2.7004 no 4_455
H9C C19 3.1809 no 4_455
H9C C20 2.6286 no 4_455
H9C C21 2.9362 no 4_455
H9C C23 3.2957 no 4_455
H9C H23A 2.7661 no 4_455
H9C H26 3.3392 no 4_455
H9C H28B 3.3734 no 4_455
H9C H29B 2.9653 no 4_455
H9C H30B 3.5091 no 4_455
H9C H57B 2.9388 no 1_455
H10 C57 3.3259 no 4_454
H10 H57A 3.0210 no 4_454
H10 H57C 2.7606 no 4_454
H11A Br3 3.3073 no 1_455
H11A C41 3.2353 no 1_455
H11A H15B 3.3226 no 3_566
H11A H39B 3.3896 no 1_455
H11A H39C 3.5216 no 1_455
H11A H41B 2.5141 no 1_455
H11A H41C 3.0961 no 1_455
H11A H13D 3.5219 no 3_566
H11A H15D 3.2279 no 3_566
H11B C15 3.2364 no 3_566
H11B C15a 3.3515 no 3_566
H11B C16 3.5746 no 3_566
H11B C16a 3.2057 no 3_566
H11B H14B 3.4538 no 3_566
H11B H15B 2.4072 no 3_566
H11B H16C 2.9828 no 3_566
H11B H13D 3.3582 no 3_566
H11B H15D 2.6780 no 3_566
H11B H16D 3.1506 no 3_566
H11B H16E 2.7287 no 3_566
H12A H57C 3.1067 no 4_454
H12B C55 3.3881 no 4_454
H12B C57 3.5842 no 4_454
H12B H55A 2.9446 no 4_454
H12B H55B 2.8655 no 4_454
H12B H56C 3.2840 no 4_454
H12B H57C 2.6235 no 4_454
H13A C39 3.3700 no 3_666
H13A C64 3.5483 no 1_554
H13A H39A 2.8122 no 3_666
H13A H39B 3.1881 no 3_666
H13A H64B 2.9926 no 1_554
H13A H64C 3.3194 no 1_554
H13B C39 3.2201 no 3_666
H13B H14B 3.1277 no 3_566
H13B H39A 3.0983 no 3_666
H13B H39B 2.6102 no 3_666
H14A C41 3.5817 no 1_455
H14A H41C 2.6766 no 1_455
H14A H55A 2.9032 no 4_454
H14A H56A 3.4946 no 4_454
H14A H56C 2.8731 no 4_454
H14B C41 3.2912 no 1_455
H14B H11B 3.4538 no 3_566
H14B H13B 3.1277 no 3_566
H14B H39B 3.4953 no 1_455
H14B H41B 3.2248 no 1_455
H14B H41C 2.6222 no 1_455
H15A C48 3.5041 no 3_566
H15A H46A 3.5291 no 3_566
H15A H46B 3.5622 no 3_566
H15A H48A 3.4543 no 3_566
H15A H48C 2.7146 no 3_566
H15A H59A 3.4559 no 3_566
H15A H64C 3.3306 no 1_554
H15B C11 3.2705 no 3_566
H15B H11A 3.3226 no 3_566
H15B H11B 2.4072 no 3_566
H16A O5 3.5972 no 1_455
H16A C41 3.4423 no 1_455
H16A H27A 3.4997 no 3_566
H16A H29A 3.0994 no 1_455
H16A H31A 3.4982 no 1_455
H16A H41C 2.5876 no 1_455
H16A H46B 3.5702 no 3_566
H16A H56A 3.2043 no 4_454
H16B C43 3.4764 no 3_566
H16B C46 3.5653 no 3_566
H16B H31A 3.5476 no 1_455
H16B H34 3.4999 no 3_566
H16B H43A 2.5167 no 3_566
H16B H46A 3.4115 no 3_566
H16B H46B 2.8053 no 3_566
H16B H50 3.2903 no 3_566
H16C C18 3.5273 no 3_566
H16C C27 3.3500 no 3_566
H16C H11B 2.9828 no 3_566
H16C H18 2.6722 no 3_566
H16C H27A 2.3738 no 3_566
H16C H34 3.5253 no 3_566
H16C H41C 3.4664 no 1_455
H18 C16 3.5763 no 3_566
H18 C16a 3.5358 no 3_566
H18 H16C 2.6722 no 3_566
H18 H16D 3.1713 no 3_566
H18 H16E 2.9934 no 3_566
H23A O1 2.8626 no 4_554
H23A C9 3.2434 no 4_554
H23A C59 3.4788 no 4_554
H23A C60 3.3092 no 4_554
H23A C61 3.5647 no 4_554
H23A H9C 2.7661 no 4_554
H23A H40B 3.4035 no 4_454
H23A H40C 3.1201 no 4_454
H23A H58 3.3968 no 4_554
H23A H59B 2.9433 no 4_554
H23A H60A 2.7009 no 4_554
H23A H61A 2.9560 no 4_554
H23B C40 3.1359 no 4_454
H23B H40B 2.7632 no 4_454
H23B H40C 2.6284 no 4_454
H23B H57A 3.0851 no 4_454
H23B H57B 3.3444 no 4_454
H23B H61A 3.5136 no 4_554
H23C C61 3.5839 no 4_554
H23C H40C 3.5681 no 4_454
H23C H60A 3.3079 no 4_554
H23C H61A 2.8895 no 4_554
H23C H62A 3.2238 no 4_554
H24C C32 3.3440 no 4_455
H24C H31B 3.3801 no 4_455
H24C H32B 3.4318 no 4_455
H24C H32C 2.5720 no 4_455
H24C H44B 3.3875 no 4_454
H25A Br1 3.3172 no 1_655
H25A H1A 3.2416 no 1_655
H25A H1C 3.5419 no 1_655
H25A H60A 2.9226 no 4_554
H25A H62A 2.9680 no 4_554
H25B Br1 3.5127 no 1_655
H25B C1 3.0882 no 1_655
H25B H1A 2.3894 no 1_655
H25B H1B 3.1741 no 1_655
H25B H1C 3.2971 no 1_655
H25C Br1 3.0055 no 1_655
H25C O2 3.3077 no 1_655
H25C C1 2.9170 no 1_655
H25C C8 3.3771 no 1_655
H25C H1A 2.1740 no 1_655
H25C H1B 3.4718 no 1_655
H25C H1C 2.8901 no 1_655
H25C H8A 3.0957 no 1_655
H25C H8C 3.2073 no 1_655
H25C H56B 3.4568 no 4_554
H25C H60A 2.6731 no 4_554
H25C H62A 3.4833 no 4_554
H26 H9A 3.5839 no 4_554
H26 H9C 3.3392 no 4_554
H26 H56B 3.5509 no 4_554
H27A O5 3.3300 no 3_666
H27A C16 3.2780 no 3_566
H27A H16A 3.4997 no 3_566
H27A H16C 2.3738 no 3_566
H27A H27B 3.2637 no 3_666
H27A H16E 2.9901 no 3_566
H27B O5 3.2860 no 3_666
H27B C27 3.0506 no 3_666
H27B H27A 3.2637 no 3_666
H27B H27B 2.1194 no 3_666
H27B H29A 3.5104 no 3_666
H28A O5 3.0860 no 3_666
H28A C37 2.9513 no 3_666
H28A C38 3.1273 no 3_666
H28A C39 2.7763 no 3_666
H28A H39A 2.4298 no 3_666
H28A H39B 2.5036 no 3_666
H28B H9C 3.3734 no 4_554
H28B H39A 3.5173 no 3_666
H29A H16A 3.0994 no 1_655
H29A H27B 3.5104 no 3_666
H29A H56A 3.4360 no 4_554
H29B C9 3.0688 no 4_554
H29B C56 3.5190 no 4_554
H29B H9A 2.6960 no 4_554
H29B H9B 3.0311 no 4_554
H29B H9C 2.9653 no 4_554
H29B H56A 2.7534 no 4_554
H29B H56B 3.4286 no 4_554
H30A O6 3.1886 no 3_666
H30A C36 3.2979 no 3_666
H30A C37 3.4256 no 3_666
H30A C39 3.5499 no 3_666
H30A H39A 2.7964 no 3_666
H30A H43B 3.0820 no 3_666
H30A H64A 2.8964 no 1_554
H30B Br1 3.3970 no 4_554
H30B C9 3.4020 no 4_554
H30B H9A 3.5411 no 4_554
H30B H9B 2.6837 no 4_554
H30B H9C 3.5091 no 4_554
H30B H64A 3.0783 no 1_554
H30B H64B 3.5621 no 1_554
H31A C43 3.4858 no 3_666
H31A C46 3.3582 no 3_666
H31A H16A 3.4982 no 1_655
H31A H16B 3.5476 no 1_655
H31A H43A 3.2634 no 3_666
H31A H43B 2.8233 no 3_666
H31A H45B 3.2619 no 3_666
H31A H46B 2.5202 no 3_666
H31A H48A 3.5237 no 3_666
H31A H56A 3.3315 no 4_554
H31A H16F 3.5945 no 1_655
H31B O8 3.5176 no 4_554
H31B C9 3.3029 no 4_554
H31B C56 3.4686 no 4_554
H31B H9A 2.8651 no 4_554
H31B H9B 2.8445 no 4_554
H31B H24C 3.3801 no 4_554
H31B H56A 2.6905 no 4_554
H32A C45 3.4614 no 1_554
H32A C45 3.5587 no 3_666
H32A H43B 2.8622 no 3_666
H32A H45A 2.5549 no 1_554
H32A H45B 2.6736 no 3_666
H32A H62B 3.1382 no 1_554
H32A H64A 2.8576 no 1_554
H32B Br1 2.9292 no 4_554
H32B H1C 3.4850 no 4_554
H32B H8A 3.2467 no 4_554
H32B H9B 3.4772 no 4_554
H32B H24C 3.4318 no 4_554
H32B H45A 3.2868 no 1_554
H32B H62B 2.8112 no 1_554
H32B H64A 3.1630 no 1_554
H32C C24 3.4929 no 4_554
H32C C44 3.5794 no 1_554
H32C C45 3.5978 no 1_554
H32C C45 3.4777 no 3_666
H32C C47 3.5936 no 3_666
H32C H24C 2.5720 no 4_554
H32C H44B 2.9742 no 1_554
H32C H45A 2.9528 no 1_554
H32C H45B 2.6170 no 3_666
H32C H46B 3.3368 no 3_666
H32C H47A 2.8167 no 3_666
H34 H16B 3.4999 no 3_566
H34 H16C 3.5253 no 3_566
H34 H16D 3.2479 no 3_566
H39A C13 3.4219 no 3_666
H39A C14a 3.5686 no 3_666
H39A C28 3.3280 no 3_666
H39A C30 3.5636 no 3_666
H39A C64 3.4913 no 3_667
H39A H13A 2.8122 no 3_666
H39A H13B 3.0983 no 3_666
H39A H28A 2.4298 no 3_666
H39A H28B 3.5173 no 3_666
H39A H30A 2.7964 no 3_666
H39A H64A 3.2204 no 3_667
H39A H64C 3.0586 no 3_667
H39A H13D 3.5200 no 3_666
H39A H14D 2.8142 no 3_666
H39A H15D 3.3730 no 3_666
H39B C13 3.3479 no 3_666
H39B C28 3.4543 no 3_666
H39B H11A 3.3896 no 1_655
H39B H13A 3.1881 no 3_666
H39B H13B 2.6102 no 3_666
H39B H14B 3.4953 no 1_655
H39B H28A 2.5036 no 3_666
H39B H13C 3.5621 no 1_655
H39B H13D 2.9142 no 3_666
H39B H14D 3.3856 no 3_666
H39B H15D 3.2590 no 3_666
H39C H11A 3.5216 no 1_655
H40A O1 3.0605 no 1_655
H40A C1 3.4991 no 1_655
H40A C2 3.4412 no 1_655
H40A C3 3.1946 no 1_655
H40A H1B 2.8135 no 1_655
H40A H59B 2.7979 no 1_655
H40B O1 3.1987 no 1_655
H40B C1 3.5982 no 1_655
H40B C23 3.5361 no 4_555
H40B H1B 2.6484 no 1_655
H40B H23A 3.4035 no 4_555
H40B H23B 2.7632 no 4_555
H40C C23 3.2830 no 4_555
H40C H23A 3.1201 no 4_555
H40C H23B 2.6284 no 4_555
H40C H23C 3.5681 no 4_555
H40C H59B 2.9617 no 1_655
H40C H61A 3.1412 no 1_655
H40C H64C 3.3324 no 3_667
H41A O2 3.1152 no 1_655
H41A C56 2.9783 no 4_554
H41A H1A 3.1768 no 1_655
H41A H56A 3.0085 no 4_554
H41A H56B 2.4660 no 4_554
H41A H56C 2.9821 no 4_554
H41B O2 2.6936 no 1_655
H41B C7 3.2542 no 1_655
H41B C11 3.4861 no 1_655
H41B H1A 3.1078 no 1_655
H41B H11A 2.5141 no 1_655
H41B H14B 3.2248 no 1_655
H41B H56C 3.5452 no 4_554
H41B H13C 3.2399 no 1_655
H41C C13a 3.5863 no 1_655
H41C C14 3.1102 no 1_655
H41C C16 3.3729 no 1_655
H41C C56 2.8880 no 4_554
H41C H11A 3.0961 no 1_655
H41C H14A 2.6766 no 1_655
H41C H14B 2.6222 no 1_655
H41C H16A 2.5876 no 1_655
H41C H16C 3.4664 no 1_655
H41C H56A 2.7003 no 4_554
H41C H56B 2.9097 no 4_554
H41C H56C 2.5694 no 4_554
H41C H12C 3.5651 no 1_655
H41C H13C 2.7642 no 1_655
H41C H16E 3.4194 no 1_655
H43A C16 3.4802 no 3_566
H43A C16a 3.5225 no 3_566
H43A H16B 2.5167 no 3_566
H43A H31A 3.2634 no 3_666
H43A H16D 2.9833 no 3_566
H43A H16F 3.1465 no 3_566
H43B C31 3.4108 no 3_666
H43B C32 3.4948 no 3_666
H43B H30A 3.0820 no 3_666
H43B H31A 2.8233 no 3_666
H43B H32A 2.8622 no 3_666
H44A H8A 3.5319 no 4_555
H44B H24C 3.3875 no 4_555
H44B H32C 2.9742 no 1_556
H44B H45B 3.2359 no 3_667
H44B H47A 3.3388 no 3_667
H45A C32 3.0892 no 1_556
H45A H32A 2.5549 no 1_556
H45A H32B 3.2868 no 1_556
H45A H32C 2.9528 no 1_556
H45A H45B 2.8239 no 3_667
H45B C32 3.0416 no 3_666
H45B C45 3.0809 no 3_667
H45B H31A 3.2619 no 3_666
H45B H32A 2.6736 no 3_666
H45B H32C 2.6170 no 3_666
H45B H44B 3.2359 no 3_667
H45B H45A 2.8239 no 3_667
H45B H45B 2.5093 no 3_667
H46A H15A 3.5291 no 3_566
H46A H16B 3.4115 no 3_566
H46A H15C 3.3048 no 3_566
H46A H16F 3.5000 no 3_566
H46B C16 3.5591 no 3_566
H46B C31 3.4060 no 3_666
H46B H15A 3.5622 no 3_566
H46B H16A 3.5702 no 3_566
H46B H16B 2.8053 no 3_566
H46B H31A 2.5202 no 3_666
H46B H32C 3.3368 no 3_666
H46B H16F 2.8680 no 3_566
H47A H32C 2.8167 no 3_666
H47A H44B 3.3388 no 3_667
H47B H63A 2.9505 no 3_567
H48A H15A 3.4543 no 3_566
H48A H31A 3.5237 no 3_666
H48A H14C 3.1371 no 3_566
H48A H16F 3.4155 no 3_566
H48B C63 3.2479 no 3_567
H48B H61A 3.3826 no 3_567
H48B H62A 3.2193 no 3_567
H48B H63A 2.4396 no 3_567
H48B H64B 3.3126 no 3_567
H48C C14a 3.4377 no 3_566
H48C C15a 3.3968 no 3_566
H48C C63 3.1943 no 3_567
H48C C64 3.2346 no 3_567
H48C H15A 2.7146 no 3_566
H48C H63A 2.4016 no 3_567
H48C H64B 2.9727 no 3_567
H48C H64C 3.0565 no 3_567
H48C H14C 2.9020 no 3_566
H48C H14D 3.4620 no 3_566
H48C H15C 2.7530 no 3_566
H48C H16F 3.3281 no 3_566
H50 H16B 3.2903 no 3_566
H50 H16D 2.9309 no 3_566
H55A H12B 2.9446 no 4_555
H55A H14A 2.9032 no 4_555
H55A H12C 2.8840 no 4_555
H55A H14C 2.8390 no 4_555
H55B H12B 2.8655 no 4_555
H55B H12C 2.9384 no 4_555
H55B H14C 3.5359 no 4_555
H56A C29 3.4832 no 4_455
H56A C31 3.4119 no 4_455
H56A C41 3.2932 no 4_455
H56A H14A 3.4946 no 4_555
H56A H16A 3.2043 no 4_555
H56A H29A 3.4360 no 4_455
H56A H29B 2.7534 no 4_455
H56A H31A 3.3315 no 4_455
H56A H31B 2.6905 no 4_455
H56A H41A 3.0085 no 4_455
H56A H41C 2.7003 no 4_455
H56B O4 3.3368 no 4_455
H56B C41 3.1144 no 4_455
H56B H8C 2.9194 no 4_555
H56B H25C 3.4568 no 4_455
H56B H26 3.5509 no 4_455
H56B H29B 3.4286 no 4_455
H56B H41A 2.4660 no 4_455
H56B H41C 2.9097 no 4_455
H56C C41 3.1722 no 4_455
H56C H8C 3.1108 no 4_555
H56C H12B 3.2840 no 4_555
H56C H14A 2.8731 no 4_555
H56C H41A 2.9821 no 4_455
H56C H41B 3.5452 no 4_455
H56C H41C 2.5694 no 4_455
H56C H12C 3.1413 no 4_555
H56C H14C 3.4537 no 4_555
H57A O3 2.5034 no 4_555
H57A C22 3.0631 no 4_555
H57A H8B 2.9124 no 4_555
H57A H10 3.0210 no 4_555
H57A H23B 3.0851 no 4_555
H57B Br1 3.3763 no 1_655
H57B O1 3.1804 no 1_655
H57B O3 3.5186 no 4_555
H57B C1 3.2721 no 1_655
H57B C9 3.2510 no 1_655
H57B C22 3.4712 no 4_555
H57B H1B 2.4900 no 1_655
H57B H1C 3.2633 no 1_655
H57B H9B 3.1330 no 1_655
H57B H9C 2.9388 no 1_655
H57B H23B 3.3444 no 4_555
H57C O3 3.4653 no 4_555
H57C C10 3.5325 no 4_555
H57C C12 3.3157 no 4_555
H57C C12a 3.5016 no 4_555
H57C C22 3.5736 no 4_555
H57C H8B 3.4711 no 4_555
H57C H10 2.7606 no 4_555
H57C H12A 3.1067 no 4_555
H57C H12B 2.6235 no 4_555
H57C H12C 2.8183 no 4_555
H57C H12D 3.3752 no 4_555
H58 O4 3.5585 no 4_455
H58 H8C 3.5568 no 4_555
H58 H23A 3.3968 no 4_455
H59A C15a 3.4093 no 3_566
H59A H15A 3.4559 no 3_566
H59A H15C 2.7276 no 3_566
H59A H15D 3.4316 no 3_566
H59A H16D 3.1269 no 3_566
H59B Br3 3.3810 no 1_455
H59B C40 3.3003 no 1_455
H59B H23A 2.9433 no 4_455
H59B H40A 2.7979 no 1_455
H59B H40C 2.9617 no 1_455
H59B H15C 3.5739 no 3_566
H60A Br2 3.3888 no 4_455
H60A O4 3.2356 no 4_455
H60A C23 3.4465 no 4_455
H60A C25 3.0730 no 4_455
H60A H8A 3.5465 no 4_555
H60A H8C 3.3462 no 4_555
H60A H23A 2.7009 no 4_455
H60A H23C 3.3079 no 4_455
H60A H25A 2.9226 no 4_455
H60A H25C 2.6731 no 4_455
H60B C8 3.5692 no 4_555
H60B H8A 3.1931 no 4_555
H60B H8C 3.0682 no 4_555
H61A Br2 2.7524 no 4_455
H61A C23 3.3115 no 4_455
H61A H23A 2.9560 no 4_455
H61A H23B 3.5136 no 4_455
H61A H23C 2.8895 no 4_455
H61A H40C 3.1412 no 1_455
H61A H48B 3.3826 no 3_567
H61A H63B 3.1393 no 3_567
H61B C63 3.5818 no 3_567
H61B H63A 3.0397 no 3_567
H61B H63B 3.3042 no 3_567
H61B H64C 3.4867 no 3_567
H62A Br1 3.1428 no 4_555
H62A Br2 2.7099 no 4_455
H62A Br4 3.2365 no 4_455
H62A H23C 3.2238 no 4_455
H62A H25A 2.9680 no 4_455
H62A H25C 3.4833 no 4_455
H62A H48B 3.2193 no 3_567
H62B Br1 3.5698 no 4_555
H62B C32 3.3995 no 1_556
H62B H32A 3.1382 no 1_556
H62B H32B 2.8112 no 1_556
H63A Br2 3.2700 no 4_455
H63A C47 3.3655 no 3_567
H63A C48 2.7766 no 3_567
H63A C63 3.5400 no 3_567
H63A H47B 2.9505 no 3_567
H63A H48B 2.4396 no 3_567
H63A H48C 2.4016 no 3_567
H63A H61B 3.0397 no 3_567
H63A H63A 3.3639 no 3_567
H63A H63B 2.8485 no 3_567
H63B C63 3.4473 no 3_567
H63B H61A 3.1393 no 3_567
H63B H61B 3.3042 no 3_567
H63B H63A 2.8485 no 3_567
H63B H63B 3.1654 no 3_567
H64A O6 3.4310 no 3_667
H64A C30 3.4099 no 1_556
H64A C32 3.4057 no 1_556
H64A H30A 2.8964 no 1_556
H64A H30B 3.0783 no 1_556
H64A H32A 2.8576 no 1_556
H64A H32B 3.1630 no 1_556
H64A H39A 3.2204 no 3_667
H64A H14D 3.5012 no 1_556
H64B Br4 3.4106 no 4_455
H64B C14a 3.3624 no 1_556
H64B C48 3.5792 no 3_567
H64B H13A 2.9926 no 1_556
H64B H30B 3.5621 no 1_556
H64B H48B 3.3126 no 3_567
H64B H48C 2.9727 no 3_567
H64B H14C 3.3123 no 1_556
H64B H14D 2.5846 no 1_556
H64B H15C 3.5479 no 1_556
H64C Br3 3.5661 no 3_667
H64C C14a 3.4278 no 1_556
H64C C15a 3.4654 no 1_556
H64C H13A 3.3194 no 1_556
H64C H15A 3.3306 no 1_556
H64C H39A 3.0586 no 3_667
H64C H40C 3.3324 no 3_667
H64C H48C 3.0565 no 3_567
H64C H61B 3.4867 no 3_567
H64C H14D 2.7107 no 1_556
H64C H15C 2.7854 no 1_556
H12C C55 3.3963 no 4_454
H12C H41C 3.5651 no 1_455
H12C H55A 2.8840 no 4_454
H12C H55B 2.9384 no 4_454
H12C H56C 3.1413 no 4_454
H12C H57C 2.8183 no 4_454
H12D H57C 3.3752 no 4_454
H13C C41 3.3999 no 1_455
H13C H39B 3.5621 no 1_455
H13C H41B 3.2399 no 1_455
H13C H41C 2.7642 no 1_455
H13C H13D 2.8632 no 3_566
H13D C13a 3.2538 no 3_566
H13D C39 3.5431 no 3_666
H13D H11A 3.5219 no 3_566
H13D H11B 3.3582 no 3_566
H13D H39A 3.5200 no 3_666
H13D H39B 2.9142 no 3_666
H13D H13C 2.8632 no 3_566
H13D H13D 2.7351 no 3_566
H14C C48 3.4487 no 3_566
H14C C55 3.5765 no 4_454
H14C H48A 3.1371 no 3_566
H14C H48C 2.9020 no 3_566
H14C H55A 2.8390 no 4_454
H14C H55B 3.5359 no 4_454
H14C H56C 3.4537 no 4_454
H14C H64B 3.3123 no 1_554
H14D C39 3.3783 no 3_666
H14D C64 3.0606 no 1_554
H14D H39A 2.8142 no 3_666
H14D H39B 3.3856 no 3_666
H14D H48C 3.4620 no 3_566
H14D H64A 3.5012 no 1_554
H14D H64B 2.5846 no 1_554
H14D H64C 2.7107 no 1_554
H15C C59 3.5813 no 3_566
H15C C64 3.5808 no 1_554
H15C H46A 3.3048 no 3_566
H15C H48C 2.7530 no 3_566
H15C H59A 2.7276 no 3_566
H15C H59B 3.5739 no 3_566
H15C H64B 3.5479 no 1_554
H15C H64C 2.7854 no 1_554
H15D C11 3.3861 no 3_566
H15D C39 3.2674 no 3_666
H15D H11A 3.2279 no 3_566
H15D H11B 2.6780 no 3_566
H15D H39A 3.3730 no 3_666
H15D H39B 3.2590 no 3_666
H15D H59A 3.4316 no 3_566
H16D C50 3.5311 no 3_566
H16D H5 3.0481 no 3_566
H16D H11B 3.1506 no 3_566
H16D H18 3.1713 no 3_566
H16D H34 3.2479 no 3_566
H16D H43A 2.9833 no 3_566
H16D H50 2.9309 no 3_566
H16D H59A 3.1269 no 3_566
H16E H11B 2.7287 no 3_566
H16E H18 2.9934 no 3_566
H16E H27A 2.9901 no 3_566
H16E H41C 3.4194 no 1_455
H16F H31A 3.5945 no 1_455
H16F H43A 3.1465 no 3_566
H16F H46A 3.5000 no 3_566
H16F H46B 2.8680 no 3_566
H16F H48A 3.4155 no 3_566
H16F H48C 3.3281 no 3_566

loop_
_geom_torsion_atom_site_label_1
_geom_torsion_atom_site_label_2
_geom_torsion_atom_site_label_3
_geom_torsion_atom_site_label_4
_geom_torsion
_geom_torsion_publ_flag
C9 O1 C3 C2 86.3(4) no
C9 O1 C3 C4 -95.5(4) no
C8 O2 C7 C2 -89.9(4) no
C8 O2 C7 C6 93.7(4) no
C24 O3 C22 C17 -108.0(4) no
C24 O3 C22 C21 76.1(4) no
C25 O4 C20 C19 102.5(4) no
C25 O4 C20 C21 -81.6(4) no
C41 O5 C38 C33 -97.4(4) no
C41 O5 C38 C37 85.3(4) no
C40 O6 C36 C35 98.8(4) no
C40 O6 C36 C37 -85.3(4) no
C57 O7 C54 C49 104.3(4) no
C57 O7 C54 C53 -79.5(4) no
C56 O8 C52 C51 -102.6(4) no
C56 O8 C52 C53 80.7(4) no
Br1 C1 C2 C3 -89.0(4) no
Br1 C1 C2 C7 98.0(4) no
C1 C2 C3 O1 6.0(6) no
C1 C2 C3 C4 -172.2(4) no
C1 C2 C7 O2 -5.9(6) no
C1 C2 C7 C6 170.4(4) no
C3 C2 C7 O2 -179.1(4) no
C3 C2 C7 C6 -2.8(6) no
C7 C2 C3 O1 179.1(3) no
C7 C2 C3 C4 1.0(6) no
O1 C3 C4 C5 -176.6(3) no
O1 C3 C4 C58 -0.1(5) no
C2 C3 C4 C5 1.6(6) no
C2 C3 C4 C58 178.0(4) no
C3 C4 C5 C6 -2.4(5) no
C3 C4 C58 C51 152.1(3) no
C3 C4 C58 C59 -78.8(4) no
C5 C4 C58 C51 -31.6(5) no
C5 C4 C58 C59 97.4(4) no
C58 C4 C5 C6 -178.8(3) no
C4 C5 C6 C7 0.7(5) no
C4 C5 C6 C10 178.7(3) no
C5 C6 C7 O2 178.3(3) no
C5 C6 C7 C2 2.0(5) no
C5 C6 C10 C11 -93.3(4) no
C5 C6 C10 C17 36.6(5) no
C7 C6 C10 C11 84.6(4) no
C7 C6 C10 C17 -145.5(3) no
C10 C6 C7 O2 0.3(5) no
C10 C6 C7 C2 -176.0(3) no
C6 C10 C11 C12 -165.1(3) no
C6 C10 C11 C12a -157.3(3) no
C6 C10 C17 C18 -109.5(4) no
C6 C10 C17 C22 72.0(4) no
C11 C10 C17 C18 18.0(5) no
C11 C10 C17 C22 -160.4(3) no
C17 C10 C11 C12 66.4(4) no
C17 C10 C11 C12a 74.3(4) no
C10 C11 C12 C13 -177(2) no
C10 C11 C12a C13a 170.8(6) no
C11 C12 C13 C14 -72(3) no
C11 C12a C13a C14a -170.2(8) no
C12 C13 C14 C15 -169.4(14) no
C12a C13a C14a C15a -178.8(8) no
C13 C14 C15 C16 -175.4(15) no
C13a C14a C15a C16a -69.7(9) no
C10 C17 C18 C19 -176.7(3) no
C10 C17 C22 O3 -1.6(5) no
C10 C17 C22 C21 174.2(3) no
C18 C17 C22 O3 179.9(3) no
C18 C17 C22 C21 -4.3(5) no
C22 C17 C18 C19 1.8(5) no
C17 C18 C19 C20 0.8(5) no
C17 C18 C19 C26 177.3(3) no
C18 C19 C20 O4 174.7(3) no
C18 C19 C20 C21 -1.0(5) no
C18 C19 C26 C27 -27.0(5) no
C18 C19 C26 C33 100.3(4) no
C20 C19 C26 C27 149.3(3) no
C20 C19 C26 C33 -83.3(4) no
C26 C19 C20 O4 -1.9(5) no
C26 C19 C20 C21 -177.6(3) no
O4 C20 C21 C22 -177.0(3) no
O4 C20 C21 C23 -2.7(5) no
C19 C20 C21 C22 -1.3(6) no
C19 C20 C21 C23 173.0(3) no
C20 C21 C22 O3 179.8(3) no
C20 C21 C22 C17 4.1(5) no
C20 C21 C23 Br2 86.7(5) no
C22 C21 C23 Br2 -99.2(4) no
C23 C21 C22 O3 5.5(6) no
C23 C21 C22 C17 -170.2(4) no
C19 C26 C27 C28 -63.8(4) no
C19 C26 C33 C34 -27.6(5) no
C19 C26 C33 C38 154.5(3) no
C27 C26 C33 C34 101.5(4) no
C27 C26 C33 C38 -76.4(4) no
C33 C26 C27 C28 166.8(3) no
C26 C27 C28 C29 -66.7(5) no
C27 C28 C29 C30 -177.5(3) no
C28 C29 C30 C31 -175.9(4) no
C29 C30 C31 C32 177.9(4) no
C26 C33 C34 C35 -178.8(3) no
C26 C33 C38 O5 0.9(5) no
C26 C33 C38 C37 178.1(3) no
C34 C33 C38 O5 -177.1(3) no
C34 C33 C38 C37 0.1(5) no
C38 C33 C34 C35 -0.9(5) no
C33 C34 C35 C36 1.3(5) no
C33 C34 C35 C42 178.5(3) no
C34 C35 C36 O6 174.8(3) no
C34 C35 C36 C37 -0.9(5) no
C34 C35 C42 C43 -97.5(4) no
C34 C35 C42 C49 31.1(5) no
C36 C35 C42 C43 79.6(4) no
C36 C35 C42 C49 -151.7(3) no
C42 C35 C36 O6 -2.4(5) no
C42 C35 C36 C37 -178.1(3) no
O6 C36 C37 C38 -175.6(3) no
O6 C36 C37 C39 2.7(5) no
C35 C36 C37 C38 0.1(6) no
C35 C36 C37 C39 178.4(3) no
C36 C37 C38 O5 177.5(3) no
C36 C37 C38 C33 0.3(6) no
C36 C37 C39 Br3 67.6(6) no
C38 C37 C39 Br3 -114.2(5) no
C39 C37 C38 O5 -0.8(6) no
C39 C37 C38 C33 -178.0(4) no
C35 C42 C43 C44 -167.7(3) no
C35 C42 C49 C50 -111.1(4) no
C35 C42 C49 C54 68.2(4) no
C43 C42 C49 C50 14.2(5) no
C43 C42 C49 C54 -166.5(3) no
C49 C42 C43 C44 65.7(4) no
C42 C43 C44 C45 179.8(3) no
C43 C44 C45 C46 52.5(6) no
C44 C45 C46 C47 173.9(4) no
C45 C46 C47 C48 171.8(5) no
C42 C49 C50 C51 -178.9(3) no
C42 C49 C54 O7 -0.9(5) no
C42 C49 C54 C53 -177.0(3) no
C50 C49 C54 O7 178.4(3) no
C50 C49 C54 C53 2.3(5) no
C54 C49 C50 C51 1.8(5) no
C49 C50 C51 C52 -2.9(5) no
C49 C50 C51 C58 177.6(3) no
C50 C51 C52 O8 -176.6(3) no
C50 C51 C52 C53 -0.0(5) no
C50 C51 C58 C4 107.8(4) no
C50 C51 C58 C59 -17.9(5) no
C52 C51 C58 C4 -71.6(4) no
C52 C51 C58 C59 162.6(3) no
C58 C51 C52 O8 2.9(5) no
C58 C51 C52 C53 179.5(3) no
O8 C52 C53 C54 -179.6(3) no
O8 C52 C53 C55 5.4(5) no
C51 C52 C53 C54 3.8(5) no
C51 C52 C53 C55 -171.2(3) no
C52 C53 C54 O7 179.0(3) no
C52 C53 C54 C49 -5.0(5) no
C52 C53 C55 Br4 82.2(6) no
C54 C53 C55 Br4 -92.7(5) no
C55 C53 C54 O7 -5.9(5) no
C55 C53 C54 C49 170.1(3) no
C4 C58 C59 C60 164.7(3) no
C51 C58 C59 C60 -68.5(4) no
C58 C59 C60 C61 -171.9(3) no
C59 C60 C61 C62 -177.5(3) no
C60 C61 C62 C63 177.0(4) no
C61 C62 C63 C64 178.6(4) no
